data_1503234
loop_
_publ_author_name
'Herbert, Simon A.'
'Arnott, Gareth E.'

_publ_section_title
;
 Synthesis of inherently chiral calix[4]arenes: stereocontrol through
 ligand choice.
;
_journal_issue 20
_journal_name_full 'Organic letters'
_journal_page_first 4600
_journal_page_last 4603
_journal_paper_doi 10.1021/ol101909f
_journal_volume 12
_journal_year 2010
_chemical_absolute_configuration syn
_chemical_formula_moiety 'C232 H264 N4 O27 P4'
_chemical_formula_sum 'C232 H264 N4 O27 P4'
_chemical_formula_weight 3664.35
_chemical_name_systematic
; 
 ? 
;
_space_group_IT_number 4
_symmetry_cell_setting monoclinic
_symmetry_space_group_name_Hall 'P 2yb'
_symmetry_space_group_name_H-M 'P 1 21 1'
_atom_sites_solution_hydrogens geom
_atom_sites_solution_primary direct
_atom_sites_solution_secondary difmap
_audit_creation_method SHELXL-97
_cell_angle_alpha 90.00
_cell_angle_beta 96.45(3)
_cell_angle_gamma 90.00
_cell_formula_units_Z 1
_cell_length_a 9.5900(19)
_cell_length_b 16.381(3)
_cell_length_c 32.198(6)
_cell_measurement_reflns_used 6655
_cell_measurement_temperature 100(2)
_cell_measurement_theta_max 24.3
_cell_measurement_theta_min 2.3
_cell_volume 5026.1(17)
_computing_cell_refinement 'SAINT (Bruker, 2009)'
_computing_data_collection 'APEX2 (Bruker, 2009)'
_computing_data_reduction SAINT
_computing_molecular_graphics 'X-Seed (Barbour 2001)'
_computing_structure_refinement 'SHELXL (Sheldrick, 2008)'
_computing_structure_solution 'SHELXS (Sheldrick, 2008)'
_diffrn_ambient_temperature 100(2)
_diffrn_measured_fraction_theta_full 0.996
_diffrn_measured_fraction_theta_max 0.910
_diffrn_measurement_device_type 'Bruker APEX CCD area-detector'
_diffrn_measurement_method \w
_diffrn_radiation_monochromator graphite
_diffrn_radiation_source 'fine-focus sealed tube'
_diffrn_radiation_type MoK\a
_diffrn_radiation_wavelength 0.71073
_diffrn_reflns_av_R_equivalents 0.0291
_diffrn_reflns_av_sigmaI/netI 0.0680
_diffrn_reflns_limit_h_max 12
_diffrn_reflns_limit_h_min -11
_diffrn_reflns_limit_k_max 21
_diffrn_reflns_limit_k_min -21
_diffrn_reflns_limit_l_max 28
_diffrn_reflns_limit_l_min -41
_diffrn_reflns_number 30595
_diffrn_reflns_theta_full 26.00
_diffrn_reflns_theta_max 27.98
_diffrn_reflns_theta_min 1.78
_exptl_absorpt_coefficient_mu 0.108
_exptl_absorpt_correction_T_max 0.9893
_exptl_absorpt_correction_T_min 0.9809
_exptl_absorpt_correction_type multi-scan
_exptl_absorpt_process_details 'SADABS (Bruker, 2009)'
_exptl_crystal_colour colourless
_exptl_crystal_density_diffrn 1.211
_exptl_crystal_density_method 'not measured'
_exptl_crystal_description block
_exptl_crystal_F_000 1960
_exptl_crystal_size_max 0.18
_exptl_crystal_size_mid 0.12
_exptl_crystal_size_min 0.10
_refine_diff_density_max 0.610
_refine_diff_density_min -0.559
_refine_diff_density_rms 0.044
_refine_ls_abs_structure_details 'Flack H D (1983), 9418 Friedel pairs'
_refine_ls_abs_structure_Flack -0.06(10)
_refine_ls_extinction_method none
_refine_ls_goodness_of_fit_ref 1.025
_refine_ls_hydrogen_treatment constr
_refine_ls_matrix_type full
_refine_ls_number_parameters 1674
_refine_ls_number_reflns 20808
_refine_ls_number_restraints 526
_refine_ls_restrained_S_all 1.072
_refine_ls_R_factor_all 0.0836
_refine_ls_R_factor_gt 0.0565
_refine_ls_shift/su_max 0.002
_refine_ls_shift/su_mean 0.000
_refine_ls_structure_factor_coef Fsqd
_refine_ls_weighting_details 'calc w=1/[\s^2^(Fo^2^)+(0.0488P)^2^+1.5440P] where P=(Fo^2^+2Fc^2^)/3'
_refine_ls_weighting_scheme calc
_refine_ls_wR_factor_gt 0.1167
_refine_ls_wR_factor_ref 0.1339
_reflns_number_gt 15689
_reflns_number_total 20808
_reflns_threshold_expression >2sigma(I)
_cod_data_source_file ol101909f_si_002.cif
_cod_data_source_block c:\tia\sh2\finalr~1\sh2
_cod_original_sg_symbol_H-M 'P 21'
_cod_database_code 1503234

loop_
_symmetry_equiv_pos_as_xyz
'x, y, z'
'-x, y+1/2, -z'

loop_
_atom_site_label
_atom_site_type_symbol
_atom_site_fract_x
_atom_site_fract_y
_atom_site_fract_z
_atom_site_U_iso_or_equiv
_atom_site_adp_type
_atom_site_occupancy
_atom_site_symmetry_multiplicity
_atom_site_calc_flag
_atom_site_refinement_flags
_atom_site_disorder_assembly
_atom_site_disorder_group
C1A C 0.6769(3) 0.53415(17) 0.85839(9) 0.0316(7) Uani 1 1 d D . .
C2A C 0.6542(3) 0.51468(19) 0.89901(10) 0.0349(8) Uani 1 1 d . A .
C3A C 0.5838(4) 0.4410(2) 0.90642(10) 0.0404(8) Uani 1 1 d . . .
C4A C 0.5203(4) 0.3978(2) 0.87153(10) 0.0406(8) Uani 1 1 d . A .
C5A C 0.5346(3) 0.4239(2) 0.83112(10) 0.0379(8) Uani 1 1 d . . .
H5A H 0.4878 0.3948 0.8081 0.045 Uiso 1 1 calc R A .
C6A C 0.6151(3) 0.4913(2) 0.82352(9) 0.0339(7) Uani 1 1 d . A .
C7A C 0.6250(3) 0.5244(2) 0.78001(9) 0.0343(7) Uani 1 1 d . . .
H7A1 H 0.5926 0.4824 0.7590 0.041 Uiso 1 1 calc R A .
H7A2 H 0.7240 0.5376 0.7768 0.041 Uiso 1 1 calc R . .
C8A C 0.5924(3) 0.6760(2) 0.76265(9) 0.0339(7) Uani 1 1 d D . .
C9A C 0.5359(3) 0.6006(2) 0.77255(9) 0.0313(7) Uani 1 1 d . A .
C10A C 0.3932(3) 0.5969(2) 0.77755(9) 0.0333(7) Uani 1 1 d . . .
H10A H 0.3530 0.5463 0.7843 0.040 Uiso 1 1 calc R A .
C11A C 0.3094(3) 0.6659(2) 0.77280(9) 0.0352(7) Uani 1 1 d . A .
H11A H 0.2121 0.6622 0.7757 0.042 Uiso 1 1 calc R . .
C12A C 0.3673(3) 0.7401(2) 0.76382(9) 0.0358(7) Uani 1 1 d . . .
H12A H 0.3093 0.7873 0.7609 0.043 Uiso 1 1 calc R A .
C13A C 0.5093(3) 0.7470(2) 0.75890(9) 0.0362(8) Uani 1 1 d . A .
C14A C 0.5712(3) 0.8310(2) 0.75212(10) 0.0407(9) Uani 1 1 d . . .
H14A H 0.6738 0.8264 0.7513 0.049 Uiso 1 1 calc R A .
H14B H 0.5291 0.8537 0.7251 0.049 Uiso 1 1 calc R . .
C15A C 0.6089(3) 0.87438(19) 0.82791(11) 0.0373(8) Uani 1 1 d D . .
C16A C 0.5413(3) 0.8870(2) 0.78738(11) 0.0389(8) Uani 1 1 d . A .
C17A C 0.4362(4) 0.9461(2) 0.78228(12) 0.0441(9) Uani 1 1 d . . .
H17A H 0.3895 0.9564 0.7552 0.053 Uiso 1 1 calc R A .
C18A C 0.3988(4) 0.9898(2) 0.81603(13) 0.0471(9) Uani 1 1 d . A .
H18A H 0.3295 1.0313 0.8119 0.057 Uiso 1 1 calc R . .
C19A C 0.4629(4) 0.9730(2) 0.85612(12) 0.0437(9) Uani 1 1 d . . .
H19A H 0.4349 1.0021 0.8793 0.052 Uiso 1 1 calc R A .
C20A C 0.5674(3) 0.9140(2) 0.86250(11) 0.0380(8) Uani 1 1 d . A .
C21A C 0.6223(4) 0.8839(2) 0.90610(10) 0.0380(8) Uani 1 1 d . . .
H21A H 0.5930 0.9217 0.9275 0.046 Uiso 1 1 calc R A .
H21B H 0.7261 0.8817 0.9091 0.046 Uiso 1 1 calc R . .
C22A C 0.6481(3) 0.73162(19) 0.92175(9) 0.0285(7) Uani 1 1 d D . .
C23A C 0.5624(3) 0.7989(2) 0.91202(9) 0.0316(7) Uani 1 1 d . A .
C24A C 0.4174(3) 0.7873(2) 0.90516(10) 0.0356(8) Uani 1 1 d . . .
H24A H 0.3576 0.8329 0.8990 0.043 Uiso 1 1 calc R A .
C25A C 0.3594(3) 0.7098(2) 0.90724(10) 0.0387(8) Uani 1 1 d . A .
H25A H 0.2605 0.7026 0.9030 0.046 Uiso 1 1 calc R . .
C26A C 0.4469(3) 0.6430(2) 0.91549(10) 0.0368(8) Uani 1 1 d . . .
H26A H 0.4078 0.5899 0.9162 0.044 Uiso 1 1 calc R A .
C27A C 0.5911(3) 0.6532(2) 0.92271(9) 0.0308(7) Uani 1 1 d . A .
C28A C 0.6861(4) 0.57978(19) 0.93276(9) 0.0358(8) Uani 1 1 d . . .
H28A H 0.6704 0.5572 0.9604 0.043 Uiso 1 1 calc R A .
H28B H 0.7856 0.5967 0.9340 0.043 Uiso 1 1 calc R . .
P29A P 0.6318(5) 0.3975(2) 0.95793(11) 0.0300(8) Uani 0.404(5) 1 d PDU A 1
O30A O 0.5383(9) 0.4310(4) 0.98826(18) 0.0354(16) Uani 0.404(5) 1 d PD A 1
C37A C 0.8127(11) 0.4201(9) 0.9742(4) 0.026(3) Uani 0.404(5) 1 d PDU A 1
C38A C 0.9201(8) 0.4140(5) 0.9477(2) 0.0304(19) Uani 0.404(5) 1 d PD A 1
C39A C 1.0600(7) 0.4283(4) 0.9625(2) 0.033(2) Uani 0.404(5) 1 d PD A 1
C40A C 1.0955(9) 0.4528(5) 1.0040(3) 0.043(2) Uani 0.404(5) 1 d PD A 1
C41A C 0.9879(15) 0.4610(14) 1.0292(5) 0.045(4) Uani 0.404(5) 1 d PDU A 1
C42A C 0.8496(9) 0.4442(5) 1.0159(2) 0.039(2) Uani 0.404(5) 1 d PD A 1
P29B P 0.5693(4) 0.40272(14) 0.96104(7) 0.0302(5) Uani 0.596(5) 1 d PDU A 2
O30B O 0.4497(6) 0.4277(3) 0.98414(13) 0.0380(11) Uani 0.596(5) 1 d PD A 2
C37B C 0.7343(7) 0.4326(3) 0.98999(17) 0.0323(14) Uani 0.596(5) 1 d PD A 2
C38B C 0.8639(10) 0.4355(7) 0.9737(3) 0.035(2) Uani 0.596(5) 1 d PDU A 2
C39B C 0.9844(7) 0.4605(4) 0.9990(3) 0.0477(18) Uani 0.596(5) 1 d PD A 2
C40B C 0.9767(12) 0.4805(9) 1.0409(4) 0.054(3) Uani 0.596(5) 1 d PDU A 2
C41B C 0.8505(8) 0.4773(4) 1.05711(18) 0.0517(19) Uani 0.596(5) 1 d PD A 2
C42B C 0.7299(7) 0.4535(3) 1.03209(16) 0.0387(15) Uani 0.596(5) 1 d PD A 2
P29C P 0.6096(2) 0.07673(10) 0.47632(4) 0.0223(5) Uani 0.504(3) 1 d PD B 1
O30C O 0.4875(4) 0.0251(2) 0.48392(12) 0.0300(10) Uani 0.504(3) 1 d PD B 1
C37C C 0.7724(7) 0.0173(4) 0.48084(17) 0.0252(13) Uani 0.504(3) 1 d PD B 1
C38C C 0.9053(13) 0.0518(9) 0.4887(11) 0.027(4) Uani 0.504(3) 1 d PDU B 1
C39C C 1.0219(7) 0.0012(5) 0.49017(19) 0.0417(18) Uani 0.504(3) 1 d PD B 1
C40C C 1.0063(11) -0.0826(7) 0.4869(3) 0.051(3) Uani 0.504(3) 1 d PDU B 1
C41C C 0.8727(8) -0.1171(4) 0.4799(2) 0.0441(19) Uani 0.504(3) 1 d PD B 1
C42C C 0.7559(7) -0.0680(4) 0.47688(18) 0.0334(15) Uani 0.504(3) 1 d PD B 1
P29D P 0.7033(2) 0.06211(11) 0.48043(4) 0.0223(5) Uani 0.496(3) 1 d PD B 2
O30D O 0.6159(4) -0.0085(2) 0.49047(13) 0.0295(11) Uani 0.496(3) 1 d PD B 2
C37D C 0.8879(12) 0.0373(8) 0.4842(11) 0.021(3) Uani 0.496(3) 1 d PDU B 2
C38D C 0.9964(6) 0.0958(4) 0.49047(18) 0.0292(14) Uani 0.496(3) 1 d PD B 2
C39D C 1.1353(5) 0.0711(4) 0.49698(17) 0.0253(13) Uani 0.496(3) 1 d PD B 2
C40D C 1.1697(7) -0.0112(4) 0.50086(19) 0.0344(15) Uani 0.496(3) 1 d PD B 2
C41D C 1.0627(9) -0.0688(6) 0.4978(3) 0.030(2) Uani 0.496(3) 1 d PDU B 2
C42D C 0.9245(7) -0.0447(4) 0.48992(19) 0.0288(14) Uani 0.496(3) 1 d PD B 2
C31A C 0.6039(4) 0.2912(2) 0.95565(9) 0.0395(8) Uani 1 1 d . . .
C32A C 0.5222(4) 0.2433(2) 0.97932(10) 0.0398(8) Uani 1 1 d . A .
H32A H 0.4601 0.2687 0.9964 0.048 Uiso 1 1 calc R . .
C33A C 0.5309(4) 0.1594(2) 0.97818(10) 0.0480(10) Uani 1 1 d . . .
H33A H 0.4736 0.1277 0.9942 0.058 Uiso 1 1 calc R A .
C34A C 0.6197(4) 0.1212(2) 0.95454(11) 0.0492(10) Uani 1 1 d . A .
H34A H 0.6248 0.0633 0.9540 0.059 Uiso 1 1 calc R . .
C35A C 0.7032(4) 0.1677(3) 0.93108(12) 0.0527(10) Uani 1 1 d . . .
H35A H 0.7658 0.1417 0.9144 0.063 Uiso 1 1 calc R A .
C36A C 0.6953(4) 0.2514(3) 0.93197(11) 0.0475(9) Uani 1 1 d . A .
H36A H 0.7537 0.2827 0.9161 0.057 Uiso 1 1 calc R . .
H38A H 0.8922 0.3964 0.9190 0.057 Uiso 0.404(5) 1 d PR A 1
H39A H 1.1285 0.4245 0.9441 0.057 Uiso 0.404(5) 1 d PR A 1
H40A H 1.1909 0.4620 1.0130 0.057 Uiso 0.404(5) 1 d PR A 1
H41A H 1.0194 0.4849 1.0570 0.057 Uiso 0.404(5) 1 d PR A 1
H42A H 0.7783 0.4485 1.0338 0.057 Uiso 0.404(5) 1 d PR A 1
C43A C 0.4287(4) 0.3266(2) 0.87612(10) 0.0391(8) Uani 1 1 d . . .
N44A N 0.3282(3) 0.32250(18) 0.89832(9) 0.0421(7) Uani 1 1 d . A .
C45A C 0.2650(3) 0.2403(2) 0.89205(11) 0.0399(8) Uani 1 1 d . . .
H45A H 0.2911 0.2128 0.9196 0.048 Uiso 1 1 calc R A 1
C46A C 0.3568(5) 0.1979(3) 0.86327(12) 0.0585(11) Uani 1 1 d . A .
H46A H 0.4073 0.1513 0.8776 0.070 Uiso 1 1 calc R . .
H46B H 0.2998 0.1776 0.8378 0.070 Uiso 1 1 calc R . .
O47A O 0.4550(3) 0.26052(16) 0.85275(8) 0.0574(8) Uani 1 1 d . A .
C48A C 0.1192(7) 0.2417(4) 0.8660(3) 0.0364(17) Uani 0.567(8) 1 d P A 2
H48A H 0.1292 0.2621 0.8372 0.044 Uiso 0.567(8) 1 calc PR A 2
C49A C 0.0260(7) 0.3005(5) 0.8875(3) 0.0492(14) Uani 0.567(8) 1 d P A 2
H49A H 0.0273 0.2852 0.9170 0.074 Uiso 0.567(8) 1 calc PR A 2
H49B H -0.0704 0.2975 0.8738 0.074 Uiso 0.567(8) 1 calc PR A 2
H49C H 0.0614 0.3563 0.8856 0.074 Uiso 0.567(8) 1 calc PR A 2
C50A C 0.0592(9) 0.1558(5) 0.8633(3) 0.0492(14) Uani 0.567(8) 1 d PU A 2
H50A H 0.1081 0.1233 0.8439 0.074 Uiso 0.567(8) 1 calc PR A 2
H50B H -0.0411 0.1581 0.8533 0.074 Uiso 0.567(8) 1 calc PR A 2
H50C H 0.0717 0.1305 0.8911 0.074 Uiso 0.567(8) 1 calc PR A 2
O51A O 0.7565(2) 0.60198(12) 0.85104(6) 0.0348(4) Uani 1 1 d DU . .
C52A C 0.9054(3) 0.5907(2) 0.86317(10) 0.0383(6) Uani 1 1 d DU . .
H52A H 0.9190 0.5639 0.8909 0.046 Uiso 1 1 calc R . .
H52B H 0.9514 0.6448 0.8659 0.046 Uiso 1 1 calc R . .
C53A C 0.9763(3) 0.5394(2) 0.83205(11) 0.0515(8) Uani 1 1 d DU . .
H53A H 0.9305 0.4853 0.8290 0.062 Uiso 1 1 calc R . .
H53B H 0.9648 0.5665 0.8044 0.062 Uiso 1 1 calc R . .
C54A C 1.1315(4) 0.5284(3) 0.84633(14) 0.0674(12) Uani 1 1 d DU . .
H54A H 1.1777 0.5819 0.8481 0.101 Uiso 1 1 calc R . .
H54B H 1.1738 0.4940 0.8262 0.101 Uiso 1 1 calc R . .
H54C H 1.1430 0.5023 0.8739 0.101 Uiso 1 1 calc R . .
O59A O 0.7180(7) 0.8187(4) 0.8335(5) 0.045(4) Uani 0.505(8) 1 d PDU A 1
C60A C 0.8477(7) 0.8641(4) 0.8333(3) 0.0343(19) Uani 0.505(8) 1 d PDU A 1
H60A H 0.8563 0.9054 0.8559 0.041 Uiso 0.505(8) 1 calc PR A 1
H60B H 0.8500 0.8925 0.8062 0.041 Uiso 0.505(8) 1 calc PR A 1
C61A C 0.9659(5) 0.8027(4) 0.84009(19) 0.0342(18) Uani 0.505(8) 1 d PDU A 1
H61A H 0.9468 0.7567 0.8203 0.041 Uiso 0.505(8) 1 calc PR A 1
H61B H 0.9705 0.7806 0.8688 0.041 Uiso 0.505(8) 1 calc PR A 1
C62A C 1.1056(7) 0.8412(5) 0.8337(3) 0.044(2) Uani 0.505(8) 1 d PDU A 1
H62A H 1.1786 0.7991 0.8357 0.066 Uiso 0.505(8) 1 calc PR A 1
H62B H 1.1296 0.8827 0.8552 0.066 Uiso 0.505(8) 1 calc PR A 1
H62C H 1.0990 0.8668 0.8060 0.066 Uiso 0.505(8) 1 calc PR A 1
O63A O 0.79216(19) 0.74130(14) 0.92921(6) 0.0342(5) Uani 1 1 d DU A .
C64A C 0.8396(3) 0.7533(2) 0.97290(8) 0.0427(8) Uani 1 1 d DU . .
H64A H 0.8020 0.7096 0.9897 0.051 Uiso 1 1 calc R A .
H64B H 0.8055 0.8065 0.9824 0.051 Uiso 1 1 calc R . .
C65A C 0.9989(3) 0.7515(2) 0.97875(12) 0.0487(9) Uani 1 1 d DU A .
H65A H 1.0341 0.7918 0.9595 0.058 Uiso 1 1 calc R . .
H65B H 1.0316 0.7689 1.0077 0.058 Uiso 1 1 calc R . .
C66A C 1.0628(4) 0.6694(2) 0.97106(11) 0.0482(9) Uani 1 1 d DU . .
H66A H 1.0279 0.6287 0.9897 0.072 Uiso 1 1 calc R A .
H66B H 1.1652 0.6730 0.9766 0.072 Uiso 1 1 calc R . .
H66C H 1.0367 0.6532 0.9419 0.072 Uiso 1 1 calc R . .
H38B H 0.8754 0.4184 0.9464 0.058 Uiso 0.596(5) 1 d PR A 2
H39B H 1.0765 0.4634 0.9898 0.058 Uiso 0.596(5) 1 d PR A 2
H40B H 1.0513 0.4998 1.0603 0.058 Uiso 0.596(5) 1 d PR A 2
H41B H 0.8460 0.4891 1.0876 0.058 Uiso 0.596(5) 1 d PR A 2
H42B H 0.6431 0.4511 1.0448 0.058 Uiso 0.596(5) 1 d PR A 2
C48B C 0.1023(9) 0.2454(5) 0.8890(4) 0.038(2) Uani 0.433(8) 1 d PD A 1
H48B H 0.0749 0.2682 0.9157 0.046 Uiso 0.433(8) 1 calc PR A 1
C49B C 0.0520(10) 0.3036(6) 0.8532(4) 0.059(3) Uani 0.433(8) 1 d P A 1
H49D H 0.1019 0.3557 0.8572 0.089 Uiso 0.433(8) 1 calc PR A 1
H49E H -0.0491 0.3130 0.8528 0.089 Uiso 0.433(8) 1 calc PR A 1
H49F H 0.0709 0.2795 0.8265 0.089 Uiso 0.433(8) 1 calc PR A 1
C50B C 0.0405(11) 0.1601(5) 0.8826(4) 0.0492(14) Uani 0.433(8) 1 d PDU A 1
H50D H -0.0619 0.1639 0.8770 0.074 Uiso 0.433(8) 1 calc PR A 1
H50E H 0.0654 0.1274 0.9078 0.074 Uiso 0.433(8) 1 calc PR A 1
H50F H 0.0782 0.1340 0.8588 0.074 Uiso 0.433(8) 1 calc PR A 1
O55A O 0.7357(10) 0.687(4) 0.7613(7) 0.034(2) Uani 0.48(3) 1 d PDU A 1
C56B C 0.7614(9) 0.6517(9) 0.7137(3) 0.0383(6) Uani 0.52(3) 1 d PDU A 2
H56C H 0.7086 0.6863 0.6921 0.046 Uiso 0.52(3) 1 calc PR A 2
H56D H 0.7317 0.5944 0.7087 0.046 Uiso 0.52(3) 1 calc PR A 2
C57B C 0.9175(9) 0.6597(9) 0.7109(4) 0.031(2) Uani 0.52(3) 1 d PDU A 2
H57C H 0.9383 0.6396 0.6833 0.037 Uiso 0.52(3) 1 calc PR A 2
H57D H 0.9686 0.6244 0.7325 0.037 Uiso 0.52(3) 1 calc PR A 2
C58B C 0.9716(14) 0.7465(9) 0.7169(5) 0.036(3) Uani 0.52(3) 1 d PDU A 2
H58D H 0.9161 0.7827 0.6972 0.053 Uiso 0.52(3) 1 calc PR A 2
H58E H 1.0703 0.7485 0.7116 0.053 Uiso 0.52(3) 1 calc PR A 2
H58F H 0.9633 0.7642 0.7455 0.053 Uiso 0.52(3) 1 calc PR A 2
O59B O 0.7093(7) 0.8133(5) 0.8337(5) 0.043(4) Uani 0.495(8) 1 d PDU A 2
C60B C 0.8479(7) 0.8255(6) 0.8208(2) 0.040(2) Uani 0.495(8) 1 d PDU A 2
H60C H 0.8404 0.8553 0.7939 0.048 Uiso 0.495(8) 1 calc PR A 2
H60D H 0.8926 0.7720 0.8168 0.048 Uiso 0.495(8) 1 calc PR A 2
C61B C 0.9362(7) 0.8740(5) 0.8541(2) 0.059(3) Uani 0.495(8) 1 d PDU A 2
H61C H 0.9485 0.8427 0.8806 0.071 Uiso 0.495(8) 1 calc PR A 2
H61D H 0.8889 0.9261 0.8593 0.071 Uiso 0.495(8) 1 calc PR A 2
C62B C 1.0780(8) 0.8906(9) 0.8392(4) 0.080(4) Uani 0.495(8) 1 d PDU A 2
H62D H 1.1239 0.8388 0.8340 0.120 Uiso 0.495(8) 1 calc PR A 2
H62E H 1.1367 0.9215 0.8606 0.120 Uiso 0.495(8) 1 calc PR A 2
H62F H 1.0651 0.9225 0.8133 0.120 Uiso 0.495(8) 1 calc PR A 2
C1C C 0.7918(3) 0.21879(18) 0.57499(8) 0.0256(6) Uani 1 1 d D . .
C2C C 0.7514(4) 0.1490(2) 0.55218(9) 0.0406(8) Uani 1 1 d . B .
C3C C 0.6692(4) 0.1582(2) 0.51287(9) 0.0433(9) Uani 1 1 d . . .
C4C C 0.6173(3) 0.2357(2) 0.50158(9) 0.0356(8) Uani 1 1 d . B .
C5C C 0.6496(3) 0.30304(19) 0.52728(9) 0.0277(6) Uani 1 1 d . . .
H5C H 0.6098 0.3547 0.5195 0.033 Uiso 1 1 calc R B .
C6C C 0.7392(3) 0.29594(17) 0.56417(8) 0.0227(6) Uani 1 1 d . B .
C7C C 0.7692(3) 0.36896(18) 0.59289(9) 0.0300(7) Uani 1 1 d . . .
H7C1 H 0.8719 0.3768 0.5986 0.036 Uiso 1 1 calc R B .
H7C2 H 0.7287 0.4187 0.5788 0.036 Uiso 1 1 calc R . .
C8C C 0.7907(3) 0.35650(18) 0.67246(9) 0.0309(7) Uani 1 1 d D . .
C9C C 0.7073(3) 0.35699(17) 0.63387(9) 0.0273(6) Uani 1 1 d . B .
C10C C 0.5641(3) 0.34307(18) 0.63360(10) 0.0316(7) Uani 1 1 d . . .
H10C H 0.5056 0.3432 0.6077 0.038 Uiso 1 1 calc R B .
C11C C 0.5048(4) 0.3290(2) 0.67058(10) 0.0360(7) Uani 1 1 d . B .
H11C H 0.4064 0.3215 0.6701 0.043 Uiso 1 1 calc R . .
C12C C 0.5907(4) 0.3261(2) 0.70777(10) 0.0381(8) Uani 1 1 d . . .
H12C H 0.5508 0.3146 0.7328 0.046 Uiso 1 1 calc R B .
C13C C 0.7342(4) 0.3394(2) 0.70958(9) 0.0353(8) Uani 1 1 d . B .
C14C C 0.8266(4) 0.3289(2) 0.75093(10) 0.0488(10) Uani 1 1 d . . .
H14C H 0.9262 0.3367 0.7465 0.059 Uiso 1 1 calc R B .
H14D H 0.8017 0.3705 0.7711 0.059 Uiso 1 1 calc R . .
C15C C 0.8533(3) 0.1753(2) 0.74832(8) 0.0389(8) Uani 1 1 d D . .
C16C C 0.8063(3) 0.2442(2) 0.76838(9) 0.0409(9) Uani 1 1 d . B .
C17C C 0.7274(4) 0.2321(3) 0.80151(10) 0.0456(9) Uani 1 1 d . . .
H17C H 0.6959 0.2779 0.8159 0.055 Uiso 1 1 calc R B .
C18C C 0.6939(4) 0.1542(3) 0.81385(10) 0.0471(9) Uani 1 1 d . B .
H18C H 0.6426 0.1469 0.8372 0.056 Uiso 1 1 calc R . .
C19C C 0.7351(3) 0.0872(2) 0.79225(9) 0.0416(9) Uani 1 1 d . . .
H19C H 0.7093 0.0340 0.8004 0.050 Uiso 1 1 calc R B .
C20C C 0.8141(3) 0.0962(2) 0.75855(9) 0.0373(8) Uani 1 1 d . B .
C21C C 0.8372(4) 0.0259(2) 0.73017(10) 0.0467(9) Uani 1 1 d . . .
H21C H 0.8128 -0.0260 0.7434 0.056 Uiso 1 1 calc R B .
H21D H 0.9373 0.0234 0.7254 0.056 Uiso 1 1 calc R . .
C22C C 0.8056(3) 0.0407(2) 0.65065(10) 0.0448(9) Uani 1 1 d D . .
C23C C 0.7464(4) 0.03634(18) 0.68853(9) 0.0334(7) Uani 1 1 d . B .
C24C C 0.6058(4) 0.0476(2) 0.68800(10) 0.0445(9) Uani 1 1 d U . .
H24C H 0.5645 0.0442 0.7134 0.053 Uiso 1 1 calc R B .
C25C C 0.5216(4) 0.0640(3) 0.65122(12) 0.0724(15) Uani 1 1 d U B .
H25C H 0.4236 0.0716 0.6515 0.087 Uiso 1 1 calc R . .
C26C C 0.5802(5) 0.0693(3) 0.61400(11) 0.0638(13) Uani 1 1 d U . .
H26C H 0.5220 0.0806 0.5888 0.077 Uiso 1 1 calc R B .
C27C C 0.7217(5) 0.05840(19) 0.61315(9) 0.0434(9) Uani 1 1 d U B .
C28C C 0.7861(5) 0.0661(2) 0.57217(10) 0.0581(12) Uani 1 1 d U . .
H28C H 0.7492 0.0223 0.5528 0.070 Uiso 1 1 calc R B .
H28D H 0.8892 0.0597 0.5775 0.070 Uiso 1 1 calc R . .
C31C C 0.6051(8) 0.1107(4) 0.4224(2) 0.0237(15) Uani 0.504(3) 1 d PU B 1
C32C C 0.5156(7) 0.0678(4) 0.39313(19) 0.0270(13) Uani 0.504(3) 1 d PU B 1
H32C H 0.4508 0.0295 0.4020 0.032 Uiso 0.504(3) 1 calc PR B 1
C33C C 0.5218(11) 0.0813(6) 0.3511(3) 0.0359(19) Uani 0.504(3) 1 d PU B 1
H33C H 0.4629 0.0508 0.3311 0.043 Uiso 0.504(3) 1 calc PR B 1
C34C C 0.613(2) 0.1389(8) 0.3377(6) 0.034(3) Uani 0.504(3) 1 d PU B 1
H34C H 0.6159 0.1490 0.3087 0.041 Uiso 0.504(3) 1 calc PR B 1
C35C C 0.700(3) 0.1818(13) 0.3679(6) 0.031(2) Uani 0.504(3) 1 d PU B 1
H35C H 0.7625 0.2218 0.3590 0.038 Uiso 0.504(3) 1 calc PR B 1
C36C C 0.6997(12) 0.1679(9) 0.4103(4) 0.031(2) Uani 0.504(3) 1 d PU B 1
H36C H 0.7615 0.1964 0.4304 0.038 Uiso 0.504(3) 1 calc PR B 1
H38C H 0.9192 0.1126 0.4895 0.038 Uiso 0.504(3) 1 d PR B 1
H39C H 1.1122 0.0195 0.4964 0.038 Uiso 0.504(3) 1 d PR B 1
H40C H 1.0797 -0.1211 0.4921 0.038 Uiso 0.504(3) 1 d PR B 1
H41C H 0.8593 -0.1753 0.4777 0.038 Uiso 0.504(3) 1 d PR B 1
H42C H 0.6626 -0.0941 0.4742 0.038 Uiso 0.504(3) 1 d PR B 1
C43C C 0.5096(14) 0.2628(7) 0.4638(4) 0.023(2) Uani 0.531(9) 1 d PU B 1
N44C N 0.4055(7) 0.2187(5) 0.44996(18) 0.0241(14) Uani 0.531(9) 1 d PU B 1
C45C C 0.3505(7) 0.2574(7) 0.40913(19) 0.0264(16) Uani 0.531(9) 1 d P B 1
H45C H 0.3902 0.2271 0.3862 0.032 Uiso 0.531(9) 1 calc PR B 1
C46C C 0.4146(10) 0.3432(7) 0.4116(3) 0.039(2) Uani 0.531(9) 1 d P B 1
H46C H 0.4443 0.3600 0.3844 0.047 Uiso 0.531(9) 1 calc PR B 1
H46D H 0.3475 0.3839 0.4204 0.047 Uiso 0.531(9) 1 calc PR B 1
O47C O 0.5376(13) 0.3336(5) 0.4437(4) 0.032(2) Uani 0.531(9) 1 d PU B 1
C48C C 0.1897(7) 0.2536(6) 0.40090(19) 0.0354(19) Uani 0.531(9) 1 d P B 1
H48C H 0.1600 0.2839 0.3744 0.042 Uiso 0.531(9) 1 calc PR B 1
C49C C 0.1478(8) 0.1640(6) 0.3942(2) 0.042(2) Uani 0.531(9) 1 d P B 1
H49G H 0.1877 0.1428 0.3696 0.063 Uiso 0.531(9) 1 calc PR B 1
H49H H 0.0453 0.1596 0.3897 0.063 Uiso 0.531(9) 1 calc PR B 1
H49I H 0.1836 0.1321 0.4188 0.063 Uiso 0.531(9) 1 calc PR B 1
C50C C 0.1166(8) 0.2924(6) 0.4358(2) 0.046(2) Uani 0.531(9) 1 d P B 1
H50G H 0.0147 0.2903 0.4284 0.069 Uiso 0.531(9) 1 calc PR B 1
H50H H 0.1464 0.3495 0.4395 0.069 Uiso 0.531(9) 1 calc PR B 1
H50I H 0.1418 0.2625 0.4619 0.069 Uiso 0.531(9) 1 calc PR B 1
O51C O 0.8704(10) 0.213(2) 0.6139(2) 0.032(3) Uani 0.485(6) 1 d PDU C 1
C52C C 1.0135(14) 0.2275(6) 0.6083(5) 0.025(2) Uani 0.485(6) 1 d PDU C 1
H52C H 1.0640 0.2396 0.6362 0.031 Uiso 0.485(6) 1 calc PR C 1
H52D H 1.0166 0.2778 0.5914 0.031 Uiso 0.485(6) 1 calc PR C 1
C53C C 1.0972(6) 0.1622(4) 0.5881(2) 0.0348(17) Uani 0.485(6) 1 d PDU C 1
H53C H 1.0573 0.1546 0.5587 0.042 Uiso 0.485(6) 1 calc PR C 1
H53D H 1.0892 0.1097 0.6029 0.042 Uiso 0.485(6) 1 calc PR C 1
C54C C 1.2524(6) 0.1858(5) 0.5896(3) 0.043(2) Uani 0.485(6) 1 d PDU C 1
H54D H 1.2600 0.2433 0.5817 0.064 Uiso 0.485(6) 1 calc PR C 1
H54E H 1.2976 0.1515 0.5701 0.064 Uiso 0.485(6) 1 calc PR C 1
H54F H 1.2989 0.1777 0.6180 0.064 Uiso 0.485(6) 1 calc PR C 1
O55C O 0.9367(5) 0.3653(6) 0.6761(9) 0.027(3) Uani 0.487(7) 1 d PDU B 1
C56C C 0.9765(8) 0.4473(5) 0.6862(3) 0.0383(6) Uani 0.487(7) 1 d PDU B 1
H56E H 0.9802 0.4527 0.7169 0.046 Uiso 0.487(7) 1 calc PR B 1
H56F H 0.8987 0.4826 0.6739 0.046 Uiso 0.487(7) 1 calc PR B 1
C57C C 1.1109(8) 0.4840(6) 0.6739(3) 0.0515(8) Uani 0.487(7) 1 d PDU B 1
H57E H 1.1135 0.5444 0.6754 0.062 Uiso 0.487(7) 1 calc PR B 1
H57F H 1.1359 0.4645 0.6466 0.062 Uiso 0.487(7) 1 calc PR B 1
C58C C 1.1936(7) 0.4423(4) 0.7114(2) 0.046(2) Uani 0.487(7) 1 d PDU B 1
H58G H 1.1572 0.4600 0.7372 0.069 Uiso 0.487(7) 1 calc PR B 1
H58H H 1.2929 0.4571 0.7125 0.069 Uiso 0.487(7) 1 calc PR B 1
H58I H 1.1837 0.3829 0.7086 0.069 Uiso 0.487(7) 1 calc PR B 1
O59C O 0.9272(6) 0.1939(9) 0.71440(16) 0.032(2) Uani 0.562(7) 1 d PDU B 1
C60C C 1.0677(5) 0.2211(3) 0.72550(18) 0.0320(15) Uani 0.562(7) 1 d PDU B 1
H60E H 1.0691 0.2611 0.7486 0.038 Uiso 0.562(7) 1 calc PR B 1
H60F H 1.1012 0.2491 0.7013 0.038 Uiso 0.562(7) 1 calc PR B 1
C61C C 1.1663(6) 0.1512(4) 0.7390(2) 0.0417(18) Uani 0.562(7) 1 d PDU B 1
H61E H 1.1588 0.1085 0.7171 0.050 Uiso 0.562(7) 1 calc PR B 1
H61F H 1.1392 0.1266 0.7650 0.050 Uiso 0.562(7) 1 calc PR B 1
C62C C 1.3182(7) 0.1819(11) 0.7465(7) 0.039(3) Uani 0.562(7) 1 d PDU B 1
H62G H 1.3796 0.1373 0.7576 0.058 Uiso 0.562(7) 1 calc PR B 1
H62H H 1.3240 0.2270 0.7666 0.058 Uiso 0.562(7) 1 calc PR B 1
H62I H 1.3480 0.2011 0.7200 0.058 Uiso 0.562(7) 1 calc PR B 1
O63C O 0.9591(4) 0.0441(3) 0.65490(14) 0.0348(4) Uani 0.511(4) 1 d PDU B 1
C64C C 1.0260(7) -0.0360(4) 0.6489(2) 0.0404(17) Uani 0.511(4) 1 d PU B 1
H64C H 0.9793 -0.0624 0.6234 0.048 Uiso 0.511(4) 1 calc PR B 1
H64D H 1.0144 -0.0718 0.6730 0.048 Uiso 0.511(4) 1 calc PR B 1
C65C C 1.1812(8) -0.0255(5) 0.6448(3) 0.055(2) Uani 0.511(4) 1 d PU B 1
H65C H 1.1917 0.0101 0.6205 0.066 Uiso 0.511(4) 1 calc PR B 1
H65D H 1.2263 0.0025 0.6700 0.066 Uiso 0.511(4) 1 calc PR B 1
C66C C 1.2559(9) -0.1037(6) 0.6394(4) 0.094(4) Uani 0.511(4) 1 d PU B 1
H66D H 1.2442 -0.1399 0.6630 0.141 Uiso 0.511(4) 1 calc PR B 1
H66E H 1.3559 -0.0929 0.6384 0.141 Uiso 0.511(4) 1 calc PR B 1
H66F H 1.2166 -0.1299 0.6134 0.141 Uiso 0.511(4) 1 calc PR B 1
O1D O 0.3566(5) 0.0530(3) 0.50930(16) 0.0477(13) Uani 0.50 1 d P D 2
C31D C 0.6667(8) 0.0909(4) 0.4256(2) 0.0248(15) Uani 0.496(3) 1 d PU B 2
C32D C 0.5810(7) 0.0384(4) 0.40007(19) 0.0277(14) Uani 0.496(3) 1 d PU B 2
H32D H 0.5372 -0.0064 0.4121 0.033 Uiso 0.496(3) 1 calc PR B 2
C33D C 0.5591(9) 0.0506(5) 0.3573(3) 0.0303(18) Uani 0.496(3) 1 d PU B 2
H33D H 0.5003 0.0142 0.3403 0.036 Uiso 0.496(3) 1 calc PR B 2
C34D C 0.621(2) 0.1138(9) 0.3394(6) 0.031(3) Uani 0.496(3) 1 d PU B 2
H34D H 0.6038 0.1214 0.3100 0.037 Uiso 0.496(3) 1 calc PR B 2
C35D C 0.708(3) 0.1679(13) 0.3632(7) 0.031(2) Uani 0.496(3) 1 d PU B 2
H35D H 0.7491 0.2129 0.3505 0.038 Uiso 0.496(3) 1 calc PR B 2
C36D C 0.7345(9) 0.1545(8) 0.4068(4) 0.026(2) Uani 0.496(3) 1 d PU B 2
H36D H 0.7985 0.1887 0.4234 0.031 Uiso 0.496(3) 1 calc PR B 2
H38D H 0.9726 0.1520 0.4880 0.031 Uiso 0.496(3) 1 d PR B 2
H39D H 1.2051 0.1128 0.4984 0.031 Uiso 0.496(3) 1 d PR B 2
H40D H 1.2648 -0.0264 0.5058 0.031 Uiso 0.496(3) 1 d PR B 2
H41D H 1.0836 -0.1237 0.4973 0.031 Uiso 0.496(3) 1 d PR B 2
H42D H 0.8505 -0.0844 0.4868 0.031 Uiso 0.496(3) 1 d PR B 2
C43D C 0.5266(17) 0.2331(7) 0.4644(5) 0.025(3) Uani 0.469(9) 1 d PU B 2
N44D N 0.4307(8) 0.1808(5) 0.4523(2) 0.0232(16) Uani 0.469(9) 1 d PU B 2
C45D C 0.3613(8) 0.2112(6) 0.4117(2) 0.0268(18) Uani 0.469(9) 1 d P B 2
H45D H 0.4011 0.1810 0.3888 0.032 Uiso 0.469(9) 1 calc PR B 2
C46D C 0.4104(10) 0.3004(8) 0.4108(3) 0.035(2) Uani 0.469(9) 1 d P B 2
H46E H 0.4341 0.3154 0.3827 0.042 Uiso 0.469(9) 1 calc PR B 2
H46F H 0.3369 0.3379 0.4188 0.042 Uiso 0.469(9) 1 calc PR B 2
O47D O 0.5324(14) 0.3032(6) 0.4409(5) 0.032(2) Uani 0.469(9) 1 d PU B 2
C48D C 0.2027(8) 0.1994(6) 0.4065(2) 0.0238(19) Uani 0.469(9) 1 d P B 2
H48D H 0.1638 0.2264 0.3798 0.029 Uiso 0.469(9) 1 calc PR B 2
C49D C 0.1730(9) 0.1073(6) 0.4023(2) 0.039(2) Uani 0.469(9) 1 d P B 2
H49J H 0.2031 0.0802 0.4289 0.059 Uiso 0.469(9) 1 calc PR B 2
H49K H 0.2249 0.0845 0.3804 0.059 Uiso 0.469(9) 1 calc PR B 2
H49L H 0.0723 0.0984 0.3948 0.059 Uiso 0.469(9) 1 calc PR B 2
C50D C 0.1305(8) 0.2364(6) 0.4419(2) 0.037(2) Uani 0.469(9) 1 d P B 2
H50J H 0.1657 0.2100 0.4683 0.056 Uiso 0.469(9) 1 calc PR B 2
H50K H 0.0290 0.2279 0.4363 0.056 Uiso 0.469(9) 1 calc PR B 2
H50L H 0.1505 0.2950 0.4438 0.056 Uiso 0.469(9) 1 calc PR B 2
O51D O 0.8929(9) 0.2078(17) 0.6090(2) 0.029(3) Uani 0.515(6) 1 d PDU C 2
C52D C 1.0395(12) 0.2055(5) 0.6051(5) 0.031(2) Uani 0.515(6) 1 d PDU C 2
H52E H 1.0563 0.1602 0.5859 0.037 Uiso 0.515(6) 1 calc PR C 2
H52F H 1.0893 0.1918 0.6328 0.037 Uiso 0.515(6) 1 calc PR C 2
C53D C 1.1067(6) 0.2821(4) 0.5895(2) 0.048(2) Uani 0.515(6) 1 d PDU C 2
H53E H 1.1139 0.3241 0.6117 0.058 Uiso 0.515(6) 1 calc PR C 2
H53F H 1.0464 0.3041 0.5650 0.058 Uiso 0.515(6) 1 calc PR C 2
C54D C 1.2531(6) 0.2643(5) 0.5769(3) 0.053(2) Uani 0.515(6) 1 d PDU C 2
H54G H 1.3105 0.2382 0.6003 0.079 Uiso 0.515(6) 1 calc PR C 2
H54H H 1.2974 0.3156 0.5698 0.079 Uiso 0.515(6) 1 calc PR C 2
H54I H 1.2451 0.2278 0.5527 0.079 Uiso 0.515(6) 1 calc PR C 2
O63D O 0.9338(4) 0.0120(3) 0.64452(15) 0.0348(4) Uani 0.489(4) 1 d PDU B 2
C64D C 0.9359(6) -0.0712(3) 0.6323(2) 0.0403(18) Uani 0.489(4) 1 d PDU B 2
H64E H 0.8772 -0.0804 0.6055 0.048 Uiso 0.489(4) 1 calc PR B 2
H64F H 0.9031 -0.1073 0.6539 0.048 Uiso 0.489(4) 1 calc PR B 2
C65D C 1.0907(6) -0.0853(5) 0.6281(2) 0.056(2) Uani 0.489(4) 1 d PDU B 2
H65E H 1.1198 -0.0473 0.6068 0.067 Uiso 0.489(4) 1 calc PR B 2
H65F H 1.1027 -0.1416 0.6179 0.067 Uiso 0.489(4) 1 calc PR B 2
C66D C 1.1874(8) -0.0733(5) 0.6686(3) 0.058(2) Uani 0.489(4) 1 d PDU B 2
H66G H 1.1795 -0.0169 0.6783 0.087 Uiso 0.489(4) 1 calc PR B 2
H66H H 1.2845 -0.0842 0.6636 0.087 Uiso 0.489(4) 1 calc PR B 2
H66I H 1.1601 -0.1109 0.6899 0.087 Uiso 0.489(4) 1 calc PR B 2
O1A O 0.2532(7) 0.4576(4) 0.9462(2) 0.187(3) Uani 1 1 d . . .
C60D C 1.0716(7) 0.1446(4) 0.7175(2) 0.033(2) Uani 0.438(7) 1 d PDU B 2
H60G H 1.0932 0.1268 0.6896 0.040 Uiso 0.438(7) 1 calc PR B 2
H60H H 1.0782 0.0963 0.7361 0.040 Uiso 0.438(7) 1 calc PR B 2
C61D C 1.1789(7) 0.2079(5) 0.7348(2) 0.036(2) Uani 0.438(7) 1 d PDU B 2
H61G H 1.1597 0.2234 0.7633 0.043 Uiso 0.438(7) 1 calc PR B 2
H61H H 1.1681 0.2573 0.7170 0.043 Uiso 0.438(7) 1 calc PR B 2
O59D O 0.9321(7) 0.1761(11) 0.7142(2) 0.029(3) Uani 0.438(7) 1 d PDU B 2
C62D C 1.3308(10) 0.1775(15) 0.7365(9) 0.050(6) Uani 0.438(7) 1 d PDU B 2
H62J H 1.3407 0.1262 0.7522 0.074 Uiso 0.438(7) 1 calc PR B 2
H62K H 1.3943 0.2185 0.7504 0.074 Uiso 0.438(7) 1 calc PR B 2
H62L H 1.3545 0.1684 0.7080 0.074 Uiso 0.438(7) 1 calc PR B 2
C58D C 1.1694(7) 0.4486(4) 0.6356(2) 0.046(2) Uani 0.513(7) 1 d PDU B 2
H58A H 1.1512 0.3920 0.6267 0.068 Uiso 0.513(7) 1 calc PR B 2
H58B H 1.2699 0.4602 0.6363 0.068 Uiso 0.513(7) 1 calc PR B 2
H58C H 1.1162 0.4855 0.6157 0.068 Uiso 0.513(7) 1 calc PR B 2
C56D C 0.9613(7) 0.4646(5) 0.6755(3) 0.0383(6) Uani 0.513(7) 1 d PDU B 2
H56A H 0.9266 0.4873 0.7009 0.046 Uiso 0.513(7) 1 calc PR B 2
H56B H 0.9225 0.4965 0.6508 0.046 Uiso 0.513(7) 1 calc PR B 2
O55D O 0.9302(6) 0.3798(6) 0.6707(8) 0.031(3) Uani 0.513(7) 1 d PDU B 2
C57D C 1.1234(7) 0.4612(6) 0.6796(2) 0.0515(8) Uani 0.513(7) 1 d PDU B 2
H57A H 1.1579 0.4157 0.6982 0.062 Uiso 0.513(7) 1 calc PR B 2
H57B H 1.1631 0.5128 0.6918 0.062 Uiso 0.513(7) 1 calc PR B 2
C57A C 0.9245(10) 0.6882(13) 0.7197(6) 0.043(3) Uani 0.48(3) 1 d PDU A 1
H57G H 0.9565 0.6668 0.6937 0.052 Uiso 0.48(3) 1 calc PR A 1
H57H H 0.9753 0.6582 0.7435 0.052 Uiso 0.48(3) 1 calc PR A 1
O55B O 0.7322(9) 0.677(3) 0.7549(6) 0.034(2) Uani 0.52(3) 1 d PDU A 2
C58A C 0.961(2) 0.7782(15) 0.7238(6) 0.055(5) Uani 0.48(3) 1 d PDU A 1
H58J H 0.9142 0.8079 0.6998 0.083 Uiso 0.48(3) 1 calc PR A 1
H58K H 1.0628 0.7850 0.7247 0.083 Uiso 0.48(3) 1 calc PR A 1
H58L H 0.9296 0.7998 0.7496 0.083 Uiso 0.48(3) 1 calc PR A 1
C56A C 0.7685(10) 0.6726(10) 0.7190(4) 0.0383(6) Uani 0.48(3) 1 d PDU A 1
H56G H 0.7143 0.7102 0.6993 0.046 Uiso 0.48(3) 1 calc PR A 1
H56H H 0.7457 0.6157 0.7103 0.046 Uiso 0.48(3) 1 calc PR A 1

loop_
_atom_site_aniso_label
_atom_site_aniso_U_11
_atom_site_aniso_U_22
_atom_site_aniso_U_33
_atom_site_aniso_U_23
_atom_site_aniso_U_13
_atom_site_aniso_U_12
C1A 0.0382(18) 0.0253(15) 0.0298(16) 0.0055(13) -0.0029(13) 0.0014(14)
C2A 0.0427(19) 0.0305(17) 0.0284(16) 0.0064(13) -0.0091(14) 0.0027(14)
C3A 0.056(2) 0.0373(19) 0.0260(16) 0.0034(14) -0.0051(15) -0.0087(16)
C4A 0.051(2) 0.0413(19) 0.0279(16) 0.0039(15) -0.0040(15) -0.0120(16)
C5A 0.0419(19) 0.0436(19) 0.0262(16) -0.0001(14) -0.0047(14) -0.0088(16)
C6A 0.0369(18) 0.0374(18) 0.0257(16) 0.0031(13) -0.0033(13) -0.0008(15)
C7A 0.0350(18) 0.0422(19) 0.0247(15) 0.0027(13) -0.0013(13) -0.0059(15)
C8A 0.0238(16) 0.053(2) 0.0237(15) 0.0125(14) -0.0032(12) -0.0075(15)
C9A 0.0287(16) 0.0455(19) 0.0183(14) 0.0024(13) -0.0036(12) -0.0087(14)
C10A 0.0362(18) 0.0413(18) 0.0214(15) 0.0008(13) -0.0003(13) -0.0126(15)
C11A 0.0287(16) 0.051(2) 0.0256(16) 0.0030(14) 0.0008(13) -0.0091(15)
C12A 0.0276(17) 0.047(2) 0.0319(17) 0.0088(15) -0.0004(13) -0.0062(15)
C13A 0.0323(18) 0.049(2) 0.0259(16) 0.0142(15) -0.0029(13) -0.0098(15)
C14A 0.0319(18) 0.049(2) 0.0395(19) 0.0226(16) -0.0043(14) -0.0102(16)
C15A 0.0237(17) 0.0388(19) 0.048(2) 0.0191(16) -0.0006(14) -0.0092(14)
C16A 0.0299(17) 0.0418(19) 0.0433(19) 0.0192(16) -0.0035(15) -0.0149(15)
C17A 0.036(2) 0.040(2) 0.053(2) 0.0238(17) -0.0091(16) -0.0095(16)
C18A 0.039(2) 0.0367(19) 0.064(3) 0.0205(18) -0.0044(18) -0.0033(16)
C19A 0.040(2) 0.0330(18) 0.057(2) 0.0184(16) 0.0004(17) -0.0048(15)
C20A 0.0302(17) 0.0366(19) 0.046(2) 0.0170(16) 0.0000(15) -0.0097(15)
C21A 0.0354(18) 0.0393(19) 0.0376(18) 0.0117(15) -0.0039(14) -0.0053(15)
C22A 0.0270(16) 0.0368(17) 0.0215(14) 0.0045(12) 0.0010(12) -0.0045(13)
C23A 0.0307(17) 0.0385(18) 0.0250(16) 0.0084(13) 0.0011(13) -0.0041(14)
C24A 0.0328(18) 0.0414(19) 0.0322(18) 0.0078(14) 0.0018(14) 0.0028(15)
C25A 0.0306(18) 0.048(2) 0.0368(19) 0.0079(15) 0.0018(14) -0.0073(16)
C26A 0.042(2) 0.0385(19) 0.0294(17) 0.0046(14) 0.0007(14) -0.0091(15)
C27A 0.0359(18) 0.0358(17) 0.0198(14) 0.0018(13) -0.0005(13) -0.0019(14)
C28A 0.049(2) 0.0350(18) 0.0213(15) 0.0027(13) -0.0054(14) -0.0017(15)
P29A 0.0306(19) 0.0390(14) 0.0203(12) -0.0003(9) 0.0024(14) 0.0054(15)
O30A 0.042(4) 0.046(4) 0.017(3) -0.006(3) 0.003(3) 0.018(3)
C37A 0.029(8) 0.021(6) 0.028(5) 0.001(4) -0.003(6) -0.004(5)
C38A 0.032(4) 0.028(4) 0.030(4) 0.007(3) 0.001(4) 0.000(3)
C39A 0.031(4) 0.021(4) 0.045(5) 0.007(3) 0.000(4) -0.005(3)
C40A 0.032(5) 0.031(5) 0.063(6) 0.008(4) -0.014(5) 0.006(4)
C41A 0.063(8) 0.039(10) 0.027(9) -0.005(6) -0.022(6) 0.002(6)
C42A 0.044(5) 0.037(5) 0.033(5) 0.004(4) -0.003(4) 0.006(4)
P29B 0.0409(15) 0.0287(9) 0.0212(9) 0.0018(7) 0.0037(11) -0.0007(11)
O30B 0.041(3) 0.042(2) 0.032(2) -0.0064(18) 0.010(2) 0.007(2)
C37B 0.043(4) 0.024(3) 0.029(3) 0.010(2) 0.003(3) 0.002(3)
C38B 0.037(6) 0.031(5) 0.035(4) 0.009(3) -0.002(4) 0.000(4)
C39B 0.051(5) 0.030(3) 0.060(5) 0.014(3) 0.000(4) -0.001(3)
C40B 0.069(7) 0.037(7) 0.047(8) 0.007(5) -0.022(5) -0.018(5)
C41B 0.072(5) 0.047(4) 0.034(3) 0.005(3) -0.004(3) -0.014(3)
C42B 0.058(4) 0.029(3) 0.028(3) 0.006(2) 0.001(3) -0.006(3)
P29C 0.0224(12) 0.0261(8) 0.0182(7) 0.0004(6) 0.0014(6) -0.0037(7)
O30C 0.028(2) 0.034(2) 0.029(2) 0.0004(18) 0.0049(17) -0.0062(18)
C37C 0.023(4) 0.034(4) 0.019(3) 0.004(2) 0.005(2) 0.009(3)
C38C 0.022(5) 0.045(7) 0.013(6) -0.004(8) -0.005(4) -0.002(5)
C39C 0.030(4) 0.076(6) 0.021(3) 0.006(3) 0.009(3) 0.007(4)
C40C 0.058(8) 0.071(8) 0.025(5) 0.009(5) 0.006(5) 0.035(7)
C41C 0.070(5) 0.035(4) 0.028(3) 0.002(3) 0.012(3) 0.019(4)
C42C 0.043(4) 0.031(3) 0.026(3) -0.002(3) 0.004(3) 0.001(3)
P29D 0.0193(12) 0.0281(9) 0.0193(8) -0.0006(6) 0.0011(6) -0.0013(8)
O30D 0.029(2) 0.026(2) 0.034(2) 0.0024(18) 0.0061(18) -0.0045(18)
C37D 0.020(6) 0.026(4) 0.017(8) -0.015(4) 0.003(6) -0.002(4)
C38D 0.030(4) 0.030(3) 0.028(3) 0.000(3) 0.006(3) -0.005(3)
C39D 0.017(3) 0.037(3) 0.022(3) 0.000(2) 0.007(2) -0.003(2)
C40D 0.031(4) 0.048(4) 0.025(3) -0.005(3) 0.008(3) 0.006(3)
C41D 0.035(6) 0.032(4) 0.023(5) -0.001(3) 0.003(3) 0.009(4)
C42D 0.026(4) 0.036(4) 0.025(3) -0.004(3) 0.007(3) 0.002(3)
C31A 0.059(2) 0.0402(19) 0.0183(15) 0.0042(13) -0.0014(15) -0.0137(17)
C32A 0.047(2) 0.049(2) 0.0248(16) 0.0004(15) 0.0095(14) 0.0011(17)
C33A 0.070(3) 0.043(2) 0.0301(18) 0.0088(16) 0.0019(17) -0.0200(19)
C34A 0.071(3) 0.0339(19) 0.037(2) -0.0057(16) -0.0148(19) 0.0044(19)
C35A 0.036(2) 0.075(3) 0.044(2) -0.017(2) -0.0057(17) 0.010(2)
C36A 0.047(2) 0.062(3) 0.0349(19) -0.0051(18) 0.0084(16) -0.0234(19)
C43A 0.050(2) 0.042(2) 0.0233(16) 0.0031(14) -0.0046(15) -0.0120(17)
N44A 0.0375(17) 0.0369(16) 0.0506(18) 0.0029(14) -0.0003(14) -0.0027(13)
C45A 0.0356(18) 0.0334(18) 0.049(2) 0.0087(15) -0.0044(15) -0.0053(15)
C46A 0.072(3) 0.055(3) 0.050(2) -0.0174(19) 0.016(2) -0.033(2)
O47A 0.083(2) 0.0542(16) 0.0392(14) -0.0154(12) 0.0238(13) -0.0337(15)
C48A 0.037(4) 0.046(4) 0.026(4) 0.005(3) 0.002(3) -0.006(3)
C49A 0.036(2) 0.058(2) 0.052(4) 0.002(3) 0.002(2) -0.007(2)
C50A 0.036(2) 0.058(2) 0.052(4) 0.002(3) 0.002(2) -0.007(2)
O51A 0.0486(11) 0.0240(10) 0.0312(10) -0.0012(8) 0.0022(8) 0.0046(9)
C52A 0.0407(12) 0.0384(16) 0.0352(14) 0.0026(11) 0.0019(10) -0.0135(11)
C53A 0.0602(18) 0.054(2) 0.0392(16) 0.0038(14) 0.0023(14) -0.0222(16)
C54A 0.054(2) 0.092(3) 0.059(3) 0.017(2) 0.014(2) -0.006(2)
O59A 0.043(6) 0.064(8) 0.028(7) 0.005(5) -0.001(5) -0.009(5)
C60A 0.033(4) 0.037(5) 0.033(5) 0.005(3) 0.001(3) 0.003(3)
C61A 0.036(4) 0.035(4) 0.029(3) -0.001(3) -0.008(3) 0.003(3)
C62A 0.031(4) 0.054(5) 0.043(4) -0.007(4) -0.008(3) 0.004(4)
O63A 0.0301(12) 0.0408(12) 0.0303(11) 0.0051(10) -0.0026(9) -0.0009(10)
C64A 0.0368(19) 0.056(2) 0.0335(18) -0.0087(16) -0.0046(15) 0.0004(16)
C65A 0.044(2) 0.053(2) 0.045(2) -0.0083(18) -0.0124(17) 0.0019(18)
C66A 0.038(2) 0.060(2) 0.045(2) -0.0037(18) -0.0047(16) 0.0023(18)
C48B 0.031(5) 0.049(5) 0.033(5) -0.001(5) -0.003(4) 0.002(4)
C49B 0.042(5) 0.058(6) 0.072(8) 0.008(5) -0.022(5) 0.001(5)
C50B 0.036(2) 0.058(2) 0.052(4) 0.002(3) 0.002(2) -0.007(2)
O55A 0.0244(12) 0.050(10) 0.027(4) 0.010(5) -0.0043(15) -0.0101(12)
C56B 0.0407(12) 0.0384(16) 0.0352(14) 0.0026(11) 0.0019(10) -0.0135(11)
C57B 0.027(4) 0.038(6) 0.026(5) 0.011(4) -0.003(3) -0.008(3)
C58B 0.025(4) 0.041(7) 0.040(6) 0.010(5) 0.003(4) -0.007(5)
O59B 0.018(4) 0.054(7) 0.057(9) 0.038(6) 0.005(5) 0.013(4)
C60B 0.027(4) 0.062(6) 0.033(5) 0.009(4) 0.011(3) 0.011(4)
C61B 0.040(5) 0.078(7) 0.056(5) 0.022(4) -0.005(4) -0.005(4)
C62B 0.045(5) 0.104(10) 0.089(8) 0.034(8) -0.004(5) -0.028(6)
C1C 0.0349(17) 0.0258(15) 0.0174(13) 0.0009(11) 0.0077(12) 0.0009(13)
C2C 0.076(3) 0.0283(17) 0.0204(15) 0.0001(13) 0.0168(16) -0.0035(16)
C3C 0.076(3) 0.0344(18) 0.0208(15) -0.0027(14) 0.0114(16) -0.0313(18)
C4C 0.0322(17) 0.055(2) 0.0198(15) 0.0029(14) 0.0028(13) -0.0198(16)
C5C 0.0244(15) 0.0322(16) 0.0270(15) 0.0043(12) 0.0045(12) -0.0027(13)
C6C 0.0227(14) 0.0265(15) 0.0198(14) 0.0004(11) 0.0054(11) -0.0037(12)
C7C 0.0400(18) 0.0243(15) 0.0262(15) 0.0012(12) 0.0064(13) -0.0023(13)
C8C 0.0385(18) 0.0270(16) 0.0288(16) -0.0060(13) 0.0115(13) -0.0144(14)
C9C 0.0398(18) 0.0158(14) 0.0276(15) -0.0032(11) 0.0103(13) -0.0056(12)
C10C 0.0351(18) 0.0262(16) 0.0338(17) -0.0012(13) 0.0052(14) -0.0017(13)
C11C 0.0377(19) 0.0328(17) 0.0400(19) -0.0041(14) 0.0161(15) -0.0063(15)
C12C 0.046(2) 0.0387(18) 0.0321(17) -0.0072(14) 0.0146(15) -0.0168(16)
C13C 0.047(2) 0.0356(18) 0.0247(15) -0.0077(13) 0.0084(14) -0.0204(15)
C14C 0.056(2) 0.066(3) 0.0254(17) -0.0080(17) 0.0083(15) -0.034(2)
C15C 0.0241(16) 0.071(3) 0.0212(15) 0.0081(16) 0.0000(12) -0.0138(17)
C16C 0.0373(19) 0.063(2) 0.0223(16) 0.0014(16) 0.0015(14) -0.0201(18)
C17C 0.043(2) 0.072(3) 0.0213(16) -0.0017(16) 0.0056(14) -0.0227(19)
C18C 0.043(2) 0.073(3) 0.0262(17) -0.0015(18) 0.0097(15) -0.0250(19)
C19C 0.0388(19) 0.063(2) 0.0225(16) 0.0073(16) -0.0004(14) -0.0196(17)
C20C 0.0289(17) 0.060(2) 0.0205(15) 0.0084(15) -0.0054(13) -0.0073(16)
C21C 0.048(2) 0.058(2) 0.0366(19) 0.0248(17) 0.0138(16) 0.0139(18)
C22C 0.079(3) 0.0254(17) 0.0333(18) 0.0090(14) 0.0211(18) 0.0090(18)
C23C 0.052(2) 0.0222(15) 0.0273(16) 0.0067(12) 0.0100(14) -0.0047(14)
C24C 0.049(2) 0.060(2) 0.0236(16) 0.0086(15) 0.0022(15) -0.0281(19)
C25C 0.043(2) 0.129(4) 0.042(2) 0.024(2) -0.0060(17) -0.053(3)
C26C 0.079(3) 0.086(3) 0.0235(17) 0.0083(19) -0.0078(18) -0.054(2)
C27C 0.092(3) 0.0193(15) 0.0206(15) -0.0021(12) 0.0162(17) -0.0142(17)
C28C 0.132(4) 0.0212(17) 0.0259(17) 0.0013(14) 0.030(2) 0.002(2)
C31C 0.022(4) 0.029(4) 0.019(3) 0.004(3) -0.001(3) 0.010(3)
C32C 0.026(3) 0.024(3) 0.030(3) -0.003(3) -0.002(3) 0.009(3)
C33C 0.045(6) 0.038(5) 0.022(3) -0.008(3) -0.009(3) 0.017(4)
C34C 0.047(6) 0.028(7) 0.027(4) 0.002(5) 0.006(4) 0.019(6)
C35C 0.032(3) 0.040(5) 0.023(3) -0.002(3) 0.009(2) 0.006(3)
C36C 0.032(3) 0.040(5) 0.023(3) -0.002(3) 0.009(2) 0.006(3)
C43C 0.025(5) 0.026(7) 0.018(4) 0.006(5) -0.003(3) 0.001(5)
N44C 0.025(3) 0.029(4) 0.018(3) 0.003(3) -0.002(2) 0.003(3)
C45C 0.028(4) 0.031(5) 0.020(3) 0.002(3) 0.001(2) -0.004(4)
C46C 0.040(4) 0.042(5) 0.034(4) 0.017(4) -0.001(3) 0.004(5)
O47C 0.041(3) 0.033(5) 0.021(3) 0.009(4) -0.002(2) -0.011(4)
C48C 0.038(4) 0.041(5) 0.025(3) 0.002(3) -0.005(3) 0.004(3)
C49C 0.038(4) 0.054(6) 0.034(4) -0.011(4) 0.006(3) 0.000(4)
C50C 0.043(4) 0.049(5) 0.045(4) -0.006(4) 0.001(3) 0.014(4)
O51C 0.024(4) 0.051(5) 0.023(4) 0.005(5) 0.010(3) 0.023(4)
C52C 0.027(6) 0.023(5) 0.024(4) 0.003(4) -0.007(4) 0.005(4)
C53C 0.035(4) 0.034(4) 0.036(4) -0.009(3) 0.003(3) 0.002(3)
C54C 0.025(3) 0.046(5) 0.057(5) -0.001(4) 0.004(3) 0.006(3)
O55C 0.032(4) 0.026(4) 0.024(7) 0.007(5) 0.005(3) -0.019(3)
C56C 0.0407(12) 0.0384(16) 0.0352(14) 0.0026(11) 0.0019(10) -0.0135(11)
C57C 0.0602(18) 0.054(2) 0.0392(16) 0.0038(14) 0.0023(14) -0.0222(16)
C58C 0.032(4) 0.042(4) 0.064(5) -0.008(3) 0.006(3) -0.021(3)
O59C 0.030(3) 0.042(6) 0.023(4) 0.004(2) 0.004(3) -0.003(2)
C60C 0.031(3) 0.032(3) 0.034(3) -0.001(2) 0.011(2) -0.008(2)
C61C 0.040(4) 0.039(4) 0.044(4) 0.011(3) -0.002(3) -0.014(3)
C62C 0.030(4) 0.045(6) 0.041(8) 0.019(4) 0.007(4) -0.010(4)
O63C 0.0486(11) 0.0240(10) 0.0312(10) -0.0012(8) 0.0022(8) 0.0046(9)
C64C 0.037(4) 0.027(3) 0.058(4) 0.002(3) 0.011(3) 0.013(3)
C65C 0.038(4) 0.054(5) 0.076(6) -0.005(5) 0.016(4) 0.010(4)
C66C 0.043(5) 0.062(6) 0.177(12) -0.037(7) 0.020(6) 0.009(4)
O1D 0.026(2) 0.062(3) 0.055(3) 0.011(3) 0.005(2) -0.002(2)
C31D 0.026(4) 0.027(4) 0.020(3) 0.002(3) -0.005(3) 0.008(3)
C32D 0.029(4) 0.029(4) 0.024(3) -0.007(3) -0.004(3) 0.003(3)
C33D 0.028(4) 0.030(5) 0.031(4) -0.009(3) -0.006(3) 0.008(3)
C34D 0.036(5) 0.036(8) 0.019(4) -0.005(5) -0.005(3) 0.020(6)
C35D 0.032(3) 0.040(5) 0.023(3) -0.002(3) 0.009(2) 0.006(3)
C36D 0.027(5) 0.030(5) 0.022(3) -0.008(3) 0.004(4) -0.005(4)
C43D 0.028(5) 0.018(6) 0.030(4) 0.013(5) 0.011(3) 0.007(5)
N44D 0.024(3) 0.021(4) 0.024(3) -0.002(3) -0.001(2) 0.007(3)
C45D 0.027(4) 0.023(4) 0.031(4) 0.006(3) 0.004(3) -0.001(4)
C46D 0.022(4) 0.037(6) 0.042(5) 0.028(5) -0.013(3) -0.001(5)
O47D 0.026(3) 0.030(6) 0.037(4) 0.009(5) -0.007(3) -0.009(5)
C48D 0.028(4) 0.026(5) 0.016(3) 0.003(3) -0.001(3) -0.004(3)
C49D 0.051(5) 0.031(5) 0.033(4) -0.001(3) -0.012(3) -0.008(4)
C50D 0.030(4) 0.051(6) 0.033(4) 0.000(4) 0.007(3) 0.008(4)
O51D 0.033(5) 0.044(6) 0.012(3) 0.002(3) 0.013(3) 0.012(6)
C52D 0.024(5) 0.029(6) 0.036(5) 0.001(5) -0.007(4) 0.007(4)
C53D 0.039(4) 0.046(4) 0.059(5) 0.007(3) -0.003(3) -0.005(3)
C54D 0.034(4) 0.068(6) 0.054(5) 0.012(4) -0.003(3) -0.012(3)
O63D 0.0486(11) 0.0240(10) 0.0312(10) -0.0012(8) 0.0022(8) 0.0046(9)
C64D 0.039(4) 0.021(3) 0.057(5) -0.002(3) -0.011(3) -0.007(3)
C65D 0.056(5) 0.032(4) 0.078(6) -0.008(4) -0.004(4) 0.023(4)
C66D 0.040(4) 0.038(5) 0.094(7) 0.009(5) -0.001(4) 0.005(4)
O1A 0.192(6) 0.160(5) 0.223(7) -0.053(5) 0.091(5) -0.009(4)
C60D 0.030(4) 0.031(4) 0.039(4) 0.001(3) 0.001(3) 0.004(3)
C61D 0.029(4) 0.041(5) 0.037(4) 0.005(4) 0.003(3) -0.006(3)
O59D 0.023(4) 0.037(7) 0.029(5) 0.013(3) 0.006(3) -0.005(3)
C62D 0.031(5) 0.062(10) 0.057(15) 0.030(8) 0.010(5) 0.005(6)
C58D 0.038(4) 0.044(4) 0.056(4) -0.006(3) 0.013(3) -0.006(3)
C56D 0.0407(12) 0.0384(16) 0.0352(14) 0.0026(11) 0.0019(10) -0.0135(11)
O55D 0.048(5) 0.026(4) 0.021(6) 0.003(5) 0.009(3) -0.023(3)
C57D 0.0602(18) 0.054(2) 0.0392(16) 0.0038(14) 0.0023(14) -0.0222(16)
C57A 0.032(4) 0.060(10) 0.038(6) 0.000(6) 0.004(4) -0.018(5)
O55B 0.0244(12) 0.050(10) 0.027(4) 0.010(5) -0.0043(15) -0.0101(12)
C58A 0.056(8) 0.065(11) 0.044(7) 0.005(7) 0.001(5) -0.038(8)
C56A 0.0407(12) 0.0384(16) 0.0352(14) 0.0026(11) 0.0019(10) -0.0135(11)

loop_
_atom_type_symbol
_atom_type_description
_atom_type_scat_dispersion_real
_atom_type_scat_dispersion_imag
_atom_type_scat_source
C C 0.0033 0.0016 'International Tables Vol C Tables 4.2.6.8 and 6.1.1.4'
H H 0.0000 0.0000 'International Tables Vol C Tables 4.2.6.8 and 6.1.1.4'
N N 0.0061 0.0033 'International Tables Vol C Tables 4.2.6.8 and 6.1.1.4'
O O 0.0106 0.0060 'International Tables Vol C Tables 4.2.6.8 and 6.1.1.4'
P P 0.1023 0.0942 'International Tables Vol C Tables 4.2.6.8 and 6.1.1.4'

loop_
_geom_angle_atom_site_label_1
_geom_angle_atom_site_label_2
_geom_angle_atom_site_label_3
_geom_angle
O51A C1A C2A 119.6(3)
O51A C1A C6A 117.3(3)
C2A C1A C6A 123.0(3)
C1A C2A C3A 118.9(3)
C1A C2A C28A 118.0(3)
C3A C2A C28A 122.4(3)
C4A C3A C2A 117.8(3)
C4A C3A P29A 125.0(3)
C2A C3A P29A 114.3(3)
C4A C3A P29B 120.4(3)
C2A C3A P29B 121.8(2)
C5A C4A C3A 120.8(3)
C5A C4A C43A 117.3(3)
C3A C4A C43A 121.8(3)
C6A C5A C4A 121.8(3)
C5A C6A C1A 116.9(3)
C5A C6A C7A 122.9(3)
C1A C6A C7A 119.9(3)
C6A C7A C9A 110.4(3)
O55A C8A C9A 122(3)
O55B C8A C9A 117(2)
O55A C8A C13A 116(3)
O55B C8A C13A 121(2)
C9A C8A C13A 121.2(3)
C10A C9A C8A 118.3(3)
C10A C9A C7A 119.2(3)
C8A C9A C7A 122.4(3)
C11A C10A C9A 121.0(3)
C12A C11A C10A 119.9(3)
C11A C12A C13A 121.2(3)
C12A C13A C8A 118.3(3)
C12A C13A C14A 119.4(3)
C8A C13A C14A 122.2(3)
C16A C14A C13A 109.3(3)
O59A C15A C20A 119.1(7)
C20A C15A O59B 119.1(7)
O59A C15A C16A 118.7(7)
C20A C15A C16A 122.2(3)
O59B C15A C16A 118.2(7)
C17A C16A C15A 117.6(3)
C17A C16A C14A 121.9(3)
C15A C16A C14A 120.1(3)
C18A C17A C16A 121.0(3)
C17A C18A C19A 120.0(3)
C20A C19A C18A 120.6(4)
C15A C20A C19A 118.3(3)
C15A C20A C21A 119.2(3)
C19A C20A C21A 122.0(3)
C20A C21A C23A 108.3(3)
O63A C22A C23A 120.1(3)
O63A C22A C27A 119.1(3)
C23A C22A C27A 120.7(2)
C22A C23A C24A 118.7(3)
C22A C23A C21A 122.0(3)
C24A C23A C21A 119.2(3)
C25A C24A C23A 120.9(3)
C26A C25A C24A 119.5(3)
C25A C26A C27A 120.6(3)
C26A C27A C22A 119.5(3)
C26A C27A C28A 120.2(3)
C22A C27A C28A 120.3(3)
C27A C28A C2A 109.5(2)
O30A P29A C31A 106.8(4)
O30A P29A C37A 111.3(5)
C31A P29A C37A 110.7(6)
O30A P29A C3A 110.0(3)
C31A P29A C3A 109.2(2)
C37A P29A C3A 108.8(5)
C42A C37A C38A 118.3(8)
C42A C37A P29A 117.9(8)
C38A C37A P29A 123.8(8)
C39A C38A C37A 121.5(8)
C38A C39A C40A 119.7(7)
C41A C40A C39A 117.9(9)
C42A C41A C40A 123.5(11)
C41A C42A C37A 119.0(9)
O30B P29B C37B 110.2(3)
O30B P29B C31A 118.0(2)
C37B P29B C31A 99.1(2)
O30B P29B C3A 121.0(2)
C37B P29B C3A 103.8(2)
C31A P29B C3A 101.89(19)
C42B C37B C38B 118.5(6)
C42B C37B P29B 116.4(5)
C38B C37B P29B 125.2(5)
C39B C38B C37B 120.1(8)
C40B C39B C38B 120.1(9)
C41B C40B C39B 120.2(9)
C40B C41B C42B 120.2(7)
C41B C42B C37B 121.0(6)
O30C P29C C31C 113.4(3)
O30C P29C C3C 120.3(2)
C31C P29C C3C 111.3(3)
O30C P29C C37C 111.4(3)
C31C P29C C37C 99.6(3)
C3C P29C C37C 97.7(2)
C38C C37C C42C 120.6(8)
C38C C37C P29C 123.7(7)
C42C C37C P29C 115.7(5)
C39C C38C C37C 118.8(11)
C40C C39C C38C 120.7(9)
C39C C40C C41C 120.2(8)
C42C C41C C40C 120.1(7)
C41C C42C C37C 119.4(6)
O30D P29D C37D 112.5(6)
O30D P29D C31D 111.1(3)
C37D P29D C31D 101.8(11)
O30D P29D C3C 112.4(2)
C37D P29D C3C 111.7(7)
C31D P29D C3C 106.7(3)
C42D C37D C38D 117.6(9)
C42D C37D P29D 117.1(10)
C38D C37D P29D 123.8(9)
C39D C38D C37D 120.3(7)
C38D C39D C40D 120.7(5)
C41D C40D C39D 119.1(6)
C42D C41D C40D 120.3(7)
C41D C42D C37D 121.5(8)
C36A C31A C32A 117.7(3)
C36A C31A P29A 112.6(3)
C32A C31A P29A 128.7(3)
C36A C31A P29B 129.8(3)
C32A C31A P29B 112.5(3)
C33A C32A C31A 120.5(3)
C34A C33A C32A 121.2(3)
C33A C34A C35A 119.2(3)
C36A C35A C34A 120.0(4)
C35A C36A C31A 121.3(4)
N44A C43A O47A 118.1(3)
N44A C43A C4A 126.8(3)
O47A C43A C4A 115.1(3)
C43A N44A C45A 107.3(3)
N44A C45A C46A 104.0(3)
N44A C45A C48A 113.0(3)
C46A C45A C48A 103.1(4)
N44A C45A C48B 110.6(4)
C46A C45A C48B 129.3(5)
O47A C46A C45A 104.7(3)
C43A O47A C46A 105.5(3)
C50A C48A C49A 111.7(6)
C50A C48A C45A 109.2(5)
C49A C48A C45A 107.5(6)
C1A O51A C52A 113.4(2)
O51A C52A C53A 113.0(2)
C54A C53A C52A 111.1(3)
C15A O59A C60A 107.2(5)
O59A C60A C61A 106.6(5)
C60A C61A C62A 111.2(6)
C22A O63A C64A 112.6(2)
O63A C64A C65A 108.7(2)
C66A C65A C64A 114.7(3)
C50B C48B C49B 112.6(8)
C50B C48B C45A 109.4(7)
C49B C48B C45A 108.1(8)
C8A O55A C56A 109.3(8)
O55B C56B C57B 108.8(6)
C56B C57B C58B 113.5(8)
C15A O59B C60B 120.5(7)
O59B C60B C61B 109.0(9)
C60B C61B C62B 108.6(7)
C2C C1C C6C 122.9(3)
C2C C1C O51D 116.0(12)
C6C C1C O51D 121.1(12)
C2C C1C O51C 120.6(14)
C6C C1C O51C 115.7(13)
C1C C2C C3C 118.5(3)
C1C C2C C28C 118.4(3)
C3C C2C C28C 122.9(3)
C4C C3C C2C 118.2(3)
C4C C3C P29C 114.8(2)
C2C C3C P29C 126.8(3)
C4C C3C P29D 132.5(2)
C2C C3C P29D 106.5(3)
C5C C4C C3C 121.1(3)
C5C C4C C43D 127.4(5)
C3C C4C C43D 111.3(5)
C5C C4C C43C 108.7(5)
C3C C4C C43C 130.0(5)
C6C C5C C4C 121.1(3)
C5C C6C C1C 117.5(3)
C5C C6C C7C 120.7(3)
C1C C6C C7C 121.6(2)
C9C C7C C6C 111.2(2)
C13C C8C O55D 123.7(12)
C13C C8C O55C 115.4(12)
C13C C8C C9C 121.5(3)
O55D C8C C9C 114.6(11)
O55C C8C C9C 122.8(12)
C10C C9C C8C 118.0(3)
C10C C9C C7C 119.8(3)
C8C C9C C7C 122.1(3)
C9C C10C C11C 121.2(3)
C12C C11C C10C 119.1(3)
C11C C12C C13C 121.7(3)
C12C C13C C8C 118.3(3)
C12C C13C C14C 119.7(3)
C8C C13C C14C 121.8(3)
C16C C14C C13C 109.9(3)
C20C C15C C16C 122.0(3)
C20C C15C O59D 112.1(8)
C16C C15C O59D 125.7(8)
C20C C15C O59C 123.9(7)
C16C C15C O59C 113.7(7)
C17C C16C C15C 118.1(3)
C17C C16C C14C 121.2(4)
C15C C16C C14C 120.3(3)
C18C C17C C16C 121.1(4)
C19C C18C C17C 119.9(3)
C18C C19C C20C 121.1(3)
C15C C20C C19C 117.6(3)
C15C C20C C21C 120.4(3)
C19C C20C C21C 121.3(3)
C20C C21C C23C 109.9(3)
O63D C22C C23C 125.0(3)
O63D C22C C27C 112.9(3)
C23C C22C C27C 120.6(3)
C23C C22C O63C 114.9(3)
C27C C22C O63C 123.1(3)
C24C C23C C22C 118.7(3)
C24C C23C C21C 119.6(3)
C22C C23C C21C 121.5(3)
C23C C24C C25C 121.4(3)
C26C C25C C24C 120.0(4)
C27C C26C C25C 120.5(4)
C26C C27C C22C 118.8(3)
C26C C27C C28C 120.3(3)
C22C C27C C28C 120.9(4)
C27C C28C C2C 110.5(3)
C36C C31C C32C 121.6(8)
C36C C31C P29C 121.8(7)
C32C C31C P29C 116.0(5)
C33C C32C C31C 119.4(7)
C32C C33C C34C 120.9(11)
C33C C34C C35C 118.3(17)
C36C C35C C34C 122.2(19)
C35C C36C C31C 117.5(13)
N44C C43C O47C 120.3(10)
N44C C43C C4C 122.2(9)
O47C C43C C4C 117.3(10)
C43C N44C C45C 104.6(7)
N44C C45C C46C 104.0(6)
N44C C45C C48C 112.4(6)
C46C C45C C48C 115.8(7)
O47C C46C C45C 102.7(6)
C43C O47C C46C 103.7(9)
C50C C48C C49C 111.6(6)
C50C C48C C45C 113.0(5)
C49C C48C C45C 107.8(6)
C1C O51C C52C 107.8(12)
O51C C52C C53C 119.8(14)
C52C C53C C54C 111.5(7)
C8C O55C C56C 110.9(6)
O55C C56C C57C 121.9(8)
C56C C57C C58C 89.9(6)
C15C O59C C60C 114.8(5)
O59C C60C C61C 112.1(7)
C60C C61C C62C 110.3(9)
C22C O63C C64C 113.6(4)
O63C C64C C65C 110.8(6)
C66C C65C C64C 113.7(7)
C32D C31D C36D 118.4(7)
C32D C31D P29D 116.7(5)
C36D C31D P29D 124.2(7)
C33D C32D C31D 120.8(7)
C34D C33D C32D 120.6(10)
C33D C34D C35D 121.2(17)
C34D C35D C36D 118.6(18)
C31D C36D C35D 120.2(11)
N44D C43D O47D 117.5(13)
N44D C43D C4C 129.4(11)
O47D C43D C4C 112.5(12)
C43D N44D C45D 106.1(8)
N44D C45D C48D 113.5(6)
N44D C45D C46D 103.2(6)
C48D C45D C46D 115.0(7)
O47D C46D C45D 104.3(7)
C43D O47D C46D 105.2(11)
C50D C48D C45D 113.5(7)
C50D C48D C49D 111.2(7)
C45D C48D C49D 107.8(6)
C1C O51D C52D 122.7(11)
O51D C52D C53D 117.8(13)
C52D C53D C54D 111.4(6)
C22C O63D C64D 114.5(4)
O63D C64D C65D 102.3(4)
C64D C65D C66D 114.1(6)
O59D C60D C61D 111.9(9)
C60D C61D C62D 113.2(11)
C15C O59D C60D 121.5(7)
O55D C56D C57D 99.8(6)
C8C O55D C56D 116.8(6)
C56D C57D C58D 108.3(6)
C56A C57A C58A 112.6(11)
C8A O55B C56B 116.7(7)
O55A C56A C57A 106.1(8)

loop_
_geom_bond_atom_site_label_1
_geom_bond_atom_site_label_2
_geom_bond_distance
C1A O51A 1.383(3)
C1A C2A 1.387(4)
C1A C6A 1.398(4)
C2A C3A 1.416(5)
C2A C28A 1.529(4)
C3A C4A 1.408(4)
C3A P29A 1.816(5)
C3A P29B 1.887(4)
C4A C5A 1.391(4)
C4A C43A 1.477(5)
C5A C6A 1.385(5)
C6A C7A 1.515(4)
C7A C9A 1.516(4)
C8A O55A 1.391(4)
C8A O55B 1.391(4)
C8A C9A 1.401(4)
C8A C13A 1.407(5)
C9A C10A 1.397(4)
C10A C11A 1.386(5)
C11A C12A 1.380(5)
C12A C13A 1.393(4)
C13A C14A 1.523(5)
C14A C16A 1.512(5)
C15A O59A 1.385(4)
C15A C20A 1.386(5)
C15A O59B 1.386(4)
C15A C16A 1.406(4)
C16A C17A 1.394(5)
C17A C18A 1.382(5)
C18A C19A 1.393(5)
C19A C20A 1.391(5)
C20A C21A 1.525(4)
C21A C23A 1.526(4)
C22A O63A 1.384(3)
C22A C23A 1.390(4)
C22A C27A 1.398(4)
C23A C24A 1.396(4)
C24A C25A 1.391(5)
C25A C26A 1.385(5)
C26A C27A 1.386(4)
C27A C28A 1.522(4)
P29A O30A 1.501(6)
P29A C31A 1.762(5)
P29A C37A 1.794(10)
C37A C42A 1.406(13)
C37A C38A 1.413(13)
C38A C39A 1.392(9)
C39A C40A 1.400(10)
C40A C41A 1.389(15)
C41A C42A 1.375(14)
P29B O30B 1.492(5)
P29B C37B 1.811(6)
P29B C31A 1.869(4)
C37B C42B 1.403(7)
C37B C38B 1.403(10)
C38B C39B 1.399(10)
C39B C40B 1.398(11)
C40B C41B 1.372(13)
C41B C42B 1.389(8)
P29C O30C 1.486(4)
P29C C31C 1.820(7)
P29C C3C 1.828(3)
P29C C37C 1.831(7)
C37C C38C 1.391(14)
C37C C42C 1.411(8)
C38C C39C 1.388(12)
C39C C40C 1.383(12)
C40C C41C 1.396(12)
C41C C42C 1.373(8)
P29D O30D 1.485(4)
P29D C37D 1.807(11)
P29D C31D 1.823(7)
P29D C3C 1.937(4)
C37D C42D 1.395(14)
C37D C38D 1.412(13)
C38D C39D 1.385(8)
C39D C40D 1.391(8)
C40D C41D 1.389(11)
C41D C42D 1.379(10)
C31A C36A 1.387(5)
C31A C32A 1.395(5)
C32A C33A 1.377(5)
C33A C34A 1.358(5)
C34A C35A 1.389(6)
C35A C36A 1.373(6)
C43A N44A 1.264(4)
C43A O47A 1.359(4)
N44A C45A 1.482(4)
C45A C46A 1.516(5)
C45A C48A 1.549(7)
C45A C48B 1.554(9)
C46A O47A 1.458(4)
C48A C50A 1.520(10)
C48A C49A 1.532(12)
O51A C52A 1.450(3)
C52A C53A 1.525(4)
C53A C54A 1.518(4)
O59A C60A 1.450(4)
C60A C61A 1.514(4)
C61A C62A 1.516(5)
O63A C64A 1.443(3)
C64A C65A 1.518(3)
C65A C66A 1.510(3)
C48B C50B 1.523(5)
C48B C49B 1.532(15)
O55A C56A 1.449(4)
C56B O55B 1.449(4)
C56B C57B 1.515(4)
C57B C58B 1.518(5)
O59B C60B 1.450(4)
C60B C61B 1.515(5)
C61B C62B 1.517(5)
C1C C2C 1.390(4)
C1C C6C 1.391(4)
C1C O51D 1.391(4)
C1C O51C 1.392(4)
C2C C3C 1.422(5)
C2C C28C 1.524(5)
C3C C4C 1.397(5)
C4C C5C 1.393(4)
C4C C43D 1.400(16)
C4C C43C 1.570(11)
C5C C6C 1.390(4)
C6C C7C 1.520(4)
C7C C9C 1.519(4)
C8C C13C 1.395(4)
C8C O55D 1.399(4)
C8C O55C 1.400(4)
C8C C9C 1.400(4)
C9C C10C 1.391(4)
C10C C11C 1.395(4)
C11C C12C 1.376(5)
C12C C13C 1.388(5)
C13C C14C 1.524(5)
C14C C16C 1.518(5)
C15C C20C 1.398(5)
C15C C16C 1.399(5)
C15C O59D 1.401(4)
C15C O59C 1.401(4)
C16C C17C 1.390(4)
C17C C18C 1.384(5)
C18C C19C 1.381(5)
C19C C20C 1.399(4)
C20C C21C 1.502(5)
C21C C23C 1.524(4)
C22C O63D 1.351(3)
C22C C23C 1.404(4)
C22C C27C 1.404(5)
C22C O63C 1.464(4)
C23C C24C 1.359(5)
C24C C25C 1.382(5)
C25C C26C 1.382(5)
C26C C27C 1.372(6)
C27C C28C 1.523(5)
C31C C36C 1.390(16)
C31C C32C 1.391(9)
C32C C33C 1.379(11)
C33C C34C 1.39(2)
C34C C35C 1.40(3)
C35C C36C 1.384(18)
C43C N44C 1.271(15)
C43C O47C 1.368(13)
N44C C45C 1.501(8)
C45C C46C 1.533(11)
C45C C48C 1.537(9)
C46C O47C 1.488(15)
C48C C50C 1.529(9)
C48C C49C 1.531(11)
O51C C52C 1.425(5)
C52C C53C 1.525(5)
C53C C54C 1.534(5)
O55C C56C 1.425(5)
C56C C57C 1.514(5)
C57C C58C 1.529(5)
O59C C60C 1.426(5)
C60C C61C 1.518(4)
C61C C62C 1.535(5)
O63C C64C 1.482(7)
C64C C65C 1.519(10)
C65C C66C 1.488(12)
C31D C32D 1.392(9)
C31D C36D 1.402(14)
C32D C33D 1.386(10)
C33D C34D 1.35(2)
C34D C35D 1.39(3)
C35D C36D 1.414(17)
C43D N44D 1.285(18)
C43D O47D 1.379(14)
N44D C45D 1.483(9)
C45D C48D 1.525(10)
C45D C46D 1.536(12)
C46D O47D 1.434(15)
C48D C50D 1.523(10)
C48D C49D 1.540(10)
O51D C52D 1.425(5)
C52D C53D 1.522(5)
C53D C54D 1.531(5)
O63D C64D 1.420(4)
C64D C65D 1.523(4)
C65D C66D 1.525(4)
C60D O59D 1.426(5)
C60D C61D 1.520(5)
C61D C62D 1.534(5)
C58D C57D 1.546(5)
C56D O55D 1.426(4)
C56D C57D 1.546(5)
C57A C56A 1.515(4)
C57A C58A 1.517(5)

loop_
_geom_torsion_atom_site_label_1
_geom_torsion_atom_site_label_2
_geom_torsion_atom_site_label_3
_geom_torsion_atom_site_label_4
_geom_torsion
O51A C1A C2A C3A -174.2(3)
C6A C1A C2A C3A 10.2(5)
O51A C1A C2A C28A 15.1(4)
C6A C1A C2A C28A -160.5(3)
C1A C2A C3A C4A -10.1(5)
C28A C2A C3A C4A 160.2(3)
C1A C2A C3A P29A 151.6(3)
C28A C2A C3A P29A -38.1(4)
C1A C2A C3A P29B 171.8(3)
C28A C2A C3A P29B -17.9(5)
C2A C3A C4A C5A 4.2(5)
P29A C3A C4A C5A -155.4(3)
P29B C3A C4A C5A -177.7(3)
C2A C3A C4A C43A -171.6(3)
P29A C3A C4A C43A 28.8(6)
P29B C3A C4A C43A 6.4(5)
C3A C4A C5A C6A 2.3(6)
C43A C4A C5A C6A 178.3(3)
C4A C5A C6A C1A -2.6(5)
C4A C5A C6A C7A -176.0(3)
O51A C1A C6A C5A -179.4(3)
C2A C1A C6A C5A -3.7(5)
O51A C1A C6A C7A -5.9(4)
C2A C1A C6A C7A 169.8(3)
C5A C6A C7A C9A 103.2(4)
C1A C6A C7A C9A -70.0(4)
O55A C8A C9A C10A 173.5(7)
O55B C8A C9A C10A -175.6(7)
C13A C8A C9A C10A 1.7(4)
O55A C8A C9A C7A -3.5(8)
O55B C8A C9A C7A 7.4(8)
C13A C8A C9A C7A -175.3(3)
C6A C7A C9A C10A -56.1(4)
C6A C7A C9A C8A 120.9(3)
C8A C9A C10A C11A 0.1(4)
C7A C9A C10A C11A 177.2(3)
C9A C10A C11A C12A -1.3(4)
C10A C11A C12A C13A 0.7(5)
C11A C12A C13A C8A 1.0(5)
C11A C12A C13A C14A -175.6(3)
O55A C8A C13A C12A -174.4(8)
O55B C8A C13A C12A 174.9(7)
C9A C8A C13A C12A -2.3(4)
O55A C8A C13A C14A 2.1(9)
O55B C8A C13A C14A -8.5(8)
C9A C8A C13A C14A 174.3(3)
C12A C13A C14A C16A 55.3(4)
C8A C13A C14A C16A -121.2(3)
O59A C15A C16A C17A -177.1(5)
C20A C15A C16A C17A 4.8(5)
O59B C15A C16A C17A 177.2(5)
O59A C15A C16A C14A 10.0(6)
C20A C15A C16A C14A -168.1(3)
O59B C15A C16A C14A 4.3(6)
C13A C14A C16A C17A -103.0(3)
C13A C14A C16A C15A 69.6(4)
C15A C16A C17A C18A -0.8(5)
C14A C16A C17A C18A 172.0(3)
C16A C17A C18A C19A -2.4(5)
C17A C18A C19A C20A 1.9(5)
O59A C15A C20A C19A 176.5(5)
O59B C15A C20A C19A -177.7(5)
C16A C15A C20A C19A -5.4(5)
O59A C15A C20A C21A -11.7(6)
O59B C15A C20A C21A -5.9(6)
C16A C15A C20A C21A 166.4(3)
C18A C19A C20A C15A 2.0(5)
C18A C19A C20A C21A -169.6(3)
C15A C20A C21A C23A -66.3(4)
C19A C20A C21A C23A 105.2(4)
O63A C22A C23A C24A -179.2(3)
C27A C22A C23A C24A 3.0(4)
O63A C22A C23A C21A 4.5(4)
C27A C22A C23A C21A -173.3(3)
C20A C21A C23A C22A 122.5(3)
C20A C21A C23A C24A -53.8(4)
C22A C23A C24A C25A -1.1(5)
C21A C23A C24A C25A 175.3(3)
C23A C24A C25A C26A -1.2(5)
C24A C25A C26A C27A 1.7(5)
C25A C26A C27A C22A 0.2(5)
C25A C26A C27A C28A 178.6(3)
O63A C22A C27A C26A 179.7(3)
C23A C22A C27A C26A -2.6(4)
O63A C22A C27A C28A 1.3(4)
C23A C22A C27A C28A 179.1(3)
C26A C27A C28A C2A 53.3(4)
C22A C27A C28A C2A -128.3(3)
C1A C2A C28A C27A 62.4(4)
C3A C2A C28A C27A -107.9(3)
C4A C3A P29A O30A -110.6(5)
C2A C3A P29A O30A 89.2(4)
P29B C3A P29A O30A -28.1(5)
C4A C3A P29A C31A 6.4(5)
C2A C3A P29A C31A -153.9(3)
P29B C3A P29A C31A 88.8(6)
C4A C3A P29A C37A 127.3(6)
C2A C3A P29A C37A -32.9(6)
P29B C3A P29A C37A -150.3(8)
O30A P29A C37A C42A 16.6(13)
C31A P29A C37A C42A -102.0(11)
C3A P29A C37A C42A 138.0(10)
O30A P29A C37A C38A -164.4(10)
C31A P29A C37A C38A 76.9(12)
C3A P29A C37A C38A -43.0(13)
C42A C37A C38A C39A 2.3(17)
P29A C37A C38A C39A -176.7(8)
C37A C38A C39A C40A -2.8(13)
C38A C39A C40A C41A 0.7(16)
C39A C40A C41A C42A 2(3)
C40A C41A C42A C37A -2(3)
C38A C37A C42A C41A 0(2)
P29A C37A C42A C41A 179.3(13)
C4A C3A P29B O30B -89.0(4)
C2A C3A P29B O30B 88.9(4)
P29A C3A P29B O30B 161.2(7)
C4A C3A P29B C37B 146.8(4)
C2A C3A P29B C37B -35.2(4)
P29A C3A P29B C37B 37.1(5)
C4A C3A P29B C31A 44.2(4)
C2A C3A P29B C31A -137.8(3)
P29A C3A P29B C31A -65.5(5)
O30B P29B C37B C42B 15.7(5)
C31A P29B C37B C42B -108.7(4)
C3A P29B C37B C42B 146.6(4)
O30B P29B C37B C38B -164.9(7)
C31A P29B C37B C38B 70.7(7)
C3A P29B C37B C38B -34.0(7)
C42B C37B C38B C39B -1.4(13)
P29B C37B C38B C39B 179.2(6)
C37B C38B C39B C40B 1.8(15)
C38B C39B C40B C41B -1.4(18)
C39B C40B C41B C42B 0.5(18)
C40B C41B C42B C37B -0.1(12)
C38B C37B C42B C41B 0.6(10)
P29B C37B C42B C41B 180.0(5)
O30C P29C C37C C38C -158.5(18)
C31C P29C C37C C38C 81.6(18)
C3C P29C C37C C38C -31.7(18)
O30C P29C C37C C42C 19.9(5)
C31C P29C C37C C42C -100.0(5)
C3C P29C C37C C42C 146.7(4)
C42C C37C C38C C39C 4(3)
P29C C37C C38C C39C -178.0(15)
C37C C38C C39C C40C -5(3)
C38C C39C C40C C41C 3(2)
C39C C40C C41C C42C -1.2(13)
C40C C41C C42C C37C 0.2(10)
C38C C37C C42C C41C -1.5(19)
P29C C37C C42C C41C 180.0(5)
O30D P29D C37D C42D 9(3)
C31D P29D C37D C42D -110(2)
C3C P29D C37D C42D 136.2(18)
O30D P29D C37D C38D -158(2)
C31D P29D C37D C38D 84(3)
C3C P29D C37D C38D -30(3)
C42D C37D C38D C39D 8(3)
P29D C37D C38D C39D 173.8(15)
C37D C38D C39D C40D -5.3(19)
C38D C39D C40D C41D 0.4(10)
C39D C40D C41D C42D 1.8(11)
C40D C41D C42D C37D 1(2)
C38D C37D C42D C41D -6(3)
P29D C37D C42D C41D -172.6(12)
O30A P29A C31A C36A -173.5(3)
C37A P29A C31A C36A -52.2(5)
C3A P29A C31A C36A 67.5(4)
O30A P29A C31A C32A -5.3(5)
C37A P29A C31A C32A 116.0(5)
C3A P29A C31A C32A -124.2(3)
O30A P29A C31A P29B 32.4(5)
C37A P29A C31A P29B 153.7(8)
C3A P29A C31A P29B -86.6(5)
O30B P29B C31A C36A 171.4(3)
C37B P29B C31A C36A -69.9(4)
C3A P29B C31A C36A 36.4(4)
O30B P29B C31A C32A -8.0(4)
C37B P29B C31A C32A 110.7(3)
C3A P29B C31A C32A -143.1(3)
O30B P29B C31A P29A -156.9(6)
C37B P29B C31A P29A -38.2(5)
C3A P29B C31A P29A 68.0(5)
C36A C31A C32A C33A -1.4(5)
P29A C31A C32A C33A -169.1(3)
P29B C31A C32A C33A 178.1(3)
C31A C32A C33A C34A 0.8(5)
C32A C33A C34A C35A 0.0(5)
C33A C34A C35A C36A 0.0(5)
C34A C35A C36A C31A -0.7(5)
C32A C31A C36A C35A 1.4(5)
P29A C31A C36A C35A 171.0(3)
P29B C31A C36A C35A -178.0(3)
C5A C4A C43A N44A -127.4(4)
C3A C4A C43A N44A 48.6(5)
C5A C4A C43A O47A 50.6(4)
C3A C4A C43A O47A -133.4(4)
O47A C43A N44A C45A 0.5(4)
C4A C43A N44A C45A 178.4(3)
C43A N44A C45A C46A 2.9(4)
C43A N44A C45A C48A -108.2(5)
C43A N44A C45A C48B -139.5(5)
N44A C45A C46A O47A -4.8(4)
C48A C45A C46A O47A 113.3(4)
C48B C45A C46A O47A 127.6(5)
N44A C43A O47A C46A -3.7(4)
C4A C43A O47A C46A 178.1(3)
C45A C46A O47A C43A 5.1(4)
N44A C45A C48A C50A -176.7(5)
C46A C45A C48A C50A 71.6(6)
C48B C45A C48A C50A -85.3(10)
N44A C45A C48A C49A -55.3(6)
C46A C45A C48A C49A -167.0(5)
C48B C45A C48A C49A 36.1(8)
C2A C1A O51A C52A 73.6(3)
C6A C1A O51A C52A -110.6(3)
C1A O51A C52A C53A 77.0(3)
O51A C52A C53A C54A -179.3(3)
C20A C15A O59A C60A -86.1(9)
C16A C15A O59A C60A 95.8(9)
C15A O59A C60A C61A 179.1(8)
O59A C60A C61A C62A 171.0(8)
C23A C22A O63A C64A 92.3(3)
C27A C22A O63A C64A -89.9(3)
C22A O63A C64A C65A 172.2(3)
O63A C64A C65A C66A -67.7(4)
N44A C45A C48B C50B -180.0(6)
C46A C45A C48B C50B 50.0(10)
C48A C45A C48B C50B 79.6(10)
N44A C45A C48B C49B 57.1(9)
C46A C45A C48B C49B -72.9(8)
C48A C45A C48B C49B -43.4(9)
O55B C8A O55A C56A 24(22)
C9A C8A O55A C56A 92(4)
C13A C8A O55A C56A -96(3)
O55B C56B C57B C58B -61(3)
O59A C15A O59B C60B -21(13)
C20A C15A O59B C60B -111.4(12)
C16A C15A O59B C60B 76.0(14)
C15A O59B C60B C61B 81.3(14)
O59B C60B C61B C62B -176.7(8)
C6C C1C C2C C3C 9.5(5)
O51D C1C C2C C3C -168.3(6)
O51C C1C C2C C3C 178.9(6)
C6C C1C C2C C28C -165.0(3)
O51D C1C C2C C28C 17.1(7)
O51C C1C C2C C28C 4.4(7)
C1C C2C C3C C4C -8.3(5)
C28C C2C C3C C4C 166.0(3)
C1C C2C C3C P29C 177.3(3)
C28C C2C C3C P29C -8.4(6)
C1C C2C C3C P29D 155.0(3)
C28C C2C C3C P29D -30.7(4)
O30C P29C C3C C4C -96.2(3)
C31C P29C C3C C4C 40.0(4)
C37C P29C C3C C4C 143.4(3)
O30C P29C C3C C2C 78.3(4)
C31C P29C C3C C2C -145.5(4)
C37C P29C C3C C2C -42.1(4)
O30C P29C C3C P29D 128.5(3)
C31C P29C C3C P29D -95.3(3)
C37C P29C C3C P29D 8.2(2)
O30D P29D C3C C4C -117.4(4)
C37D P29D C3C C4C 115.0(11)
C31D P29D C3C C4C 4.6(5)
O30D P29D C3C C2C 82.6(3)
C37D P29D C3C C2C -45.0(11)
C31D P29D C3C C2C -155.4(3)
O30D P29D C3C P29C -57.4(2)
C37D P29D C3C P29C 174.9(11)
C31D P29D C3C P29C 64.5(3)
C2C C3C C4C C5C 2.5(5)
P29C C3C C4C C5C 177.5(2)
P29D C3C C4C C5C -155.6(3)
C2C C3C C4C C43D -173.6(8)
P29C C3C C4C C43D 1.4(8)
P29D C3C C4C C43D 28.3(9)
C2C C3C C4C C43C -171.2(8)
P29C C3C C4C C43C 3.8(9)
P29D C3C C4C C43C 30.6(9)
C3C C4C C5C C6C 2.7(5)
C43D C4C C5C C6C 178.1(9)
C43C C4C C5C C6C 177.6(6)
C4C C5C C6C C1C -1.9(4)
C4C C5C C6C C7C -177.5(3)
C2C C1C C6C C5C -4.4(4)
O51D C1C C6C C5C 173.4(6)
O51C C1C C6C C5C -174.3(6)
C2C C1C C6C C7C 171.2(3)
O51D C1C C6C C7C -11.0(7)
O51C C1C C6C C7C 1.3(7)
C5C C6C C7C C9C 112.3(3)
C1C C6C C7C C9C -63.2(4)
C13C C8C C9C C10C 2.5(4)
O55D C8C C9C C10C -173.3(5)
O55C C8C C9C C10C 176.4(5)
C13C C8C C9C C7C -175.1(3)
O55D C8C C9C C7C 9.0(6)
O55C C8C C9C C7C -1.3(6)
C6C C7C C9C C10C -57.7(4)
C6C C7C C9C C8C 119.9(3)
C8C C9C C10C C11C 0.0(4)
C7C C9C C10C C11C 177.7(3)
C9C C10C C11C C12C -2.3(5)
C10C C11C C12C C13C 2.1(5)
C11C C12C C13C C8C 0.3(5)
C11C C12C C13C C14C -175.1(3)
O55D C8C C13C C12C 172.7(5)
O55C C8C C13C C12C -176.9(5)
C9C C8C C13C C12C -2.7(5)
O55D C8C C13C C14C -11.9(6)
O55C C8C C13C C14C -1.6(6)
C9C C8C C13C C14C 172.7(3)
C12C C13C C14C C16C 55.3(4)
C8C C13C C14C C16C -120.0(3)
C20C C15C C16C C17C 5.0(5)
O59D C15C C16C C17C 179.2(5)
O59C C15C C16C C17C 177.7(4)
C20C C15C C16C C14C -167.8(3)
O59D C15C C16C C14C 6.3(6)
O59C C15C C16C C14C 4.9(5)
C13C C14C C16C C17C -104.2(4)
C13C C14C C16C C15C 68.4(4)
C15C C16C C17C C18C -1.2(5)
C14C C16C C17C C18C 171.6(3)
C16C C17C C18C C19C -2.1(5)
C17C C18C C19C C20C 1.8(5)
C16C C15C C20C C19C -5.3(4)
O59D C15C C20C C19C 179.8(4)
O59C C15C C20C C19C -177.2(4)
C16C C15C C20C C21C 165.4(3)
O59D C15C C20C C21C -9.5(5)
O59C C15C C20C C21C -6.5(5)
C18C C19C C20C C15C 1.8(5)
C18C C19C C20C C21C -168.8(3)
C15C C20C C21C C23C -65.1(4)
C19C C20C C21C C23C 105.3(3)
O63D C22C C23C C24C -163.2(4)
C27C C22C C23C C24C 1.6(5)
O63C C22C C23C C24C 168.4(3)
O63D C22C C23C C21C 21.6(6)
C27C C22C C23C C21C -173.7(3)
O63C C22C C23C C21C -6.8(5)
C20C C21C C23C C24C -54.2(4)
C20C C21C C23C C22C 121.0(3)
C22C C23C C24C C25C -0.7(5)
C21C C23C C24C C25C 174.6(4)
C23C C24C C25C C26C -0.1(7)
C24C C25C C26C C27C 0.0(7)
C25C C26C C27C C22C 0.8(6)
C25C C26C C27C C28C -178.7(4)
O63D C22C C27C C26C 164.8(4)
C23C C22C C27C C26C -1.7(5)
O63C C22C C27C C26C -167.4(4)
O63D C22C C27C C28C -15.6(5)
C23C C22C C27C C28C 177.9(3)
O63C C22C C27C C28C 12.2(5)
C26C C27C C28C C2C 55.9(5)
C22C C27C C28C C2C -123.6(4)
C1C C2C C28C C27C 57.8(5)
C3C C2C C28C C27C -116.6(4)
O30C P29C C31C C36C 171.4(7)
C3C P29C C31C C36C 32.1(8)
C37C P29C C31C C36C -70.1(8)
O30C P29C C31C C32C -17.5(6)
C3C P29C C31C C32C -156.8(5)
C37C P29C C31C C32C 100.9(6)
C36C C31C C32C C33C 0.9(12)
P29C C31C C32C C33C -170.2(6)
C31C C32C C33C C34C -2.0(13)
C32C C33C C34C C35C 1(2)
C33C C34C C35C C36C 1(3)
C34C C35C C36C C31C -2(2)
C32C C31C C36C C35C 0.9(12)
P29C C31C C36C C35C 171.5(9)
C5C C4C C43C N44C -138.5(10)
C3C C4C C43C N44C 35.8(15)
C43D C4C C43C N44C 43(3)
C5C C4C C43C O47C 46.4(11)
C3C C4C C43C O47C -139.2(8)
C43D C4C C43C O47C -132(4)
O47C C43C N44C C45C 6.9(14)
C4C C43C N44C C45C -168.0(9)
C43C N44C C45C C46C -17.6(9)
C43C N44C C45C C48C -143.7(8)
N44C C45C C46C O47C 21.4(9)
C48C C45C C46C O47C 145.2(7)
N44C C43C O47C C46C 7.4(15)
C4C C43C O47C C46C -177.5(9)
C45C C46C O47C C43C -17.5(11)
N44C C45C C48C C50C 56.3(9)
C46C C45C C48C C50C -63.1(9)
N44C C45C C48C C49C -67.5(7)
C46C C45C C48C C49C 173.1(6)
C2C C1C O51C C52C 99.2(18)
C6C C1C O51C C52C -90.7(18)
O51D C1C O51C C52C 29(9)
C1C O51C C52C C53C -74(2)
O51C C52C C53C C54C -173.4(12)
C13C C8C O55C C56C -87.4(17)
O55D C8C O55C C56C 48(7)
C9C C8C O55C C56C 98.4(17)
C8C O55C C56C C57C -152.5(12)
O55C C56C C57C C58C -80.5(15)
C20C C15C O59C C60C -110.8(9)
C16C C15C O59C C60C 76.7(10)
O59D C15C O59C C60C -98(3)
C15C O59C C60C C61C 76.8(11)
O59C C60C C61C C62C 174.4(10)
O63D C22C O63C C64C -20.4(6)
C23C C22C O63C C64C 98.5(5)
C27C C22C O63C C64C -95.0(5)
C22C O63C C64C C65C 168.3(6)
O63C C64C C65C C66C 178.9(8)
O30D P29D C31D C32D -8.7(7)
C37D P29D C31D C32D 111.3(7)
C3C P29D C31D C32D -131.5(5)
O30D P29D C31D C36D -179.0(7)
C37D P29D C31D C36D -59.0(9)
C3C P29D C31D C36D 58.2(8)
C36D C31D C32D C33D -2.5(11)
P29D C31D C32D C33D -173.3(6)
C31D C32D C33D C34D 0.1(14)
C32D C33D C34D C35D 0(2)
C33D C34D C35D C36D 2(3)
C32D C31D C36D C35D 4.4(11)
P29D C31D C36D C35D 174.5(9)
C34D C35D C36D C31D -3.9(19)
C5C C4C C43D N44D -134.0(10)
C3C C4C C43D N44D 41.8(16)
C43C C4C C43D N44D -133(5)
C5C C4C C43D O47D 36.8(15)
C3C C4C C43D O47D -147.4(9)
C43C C4C C43D O47D 38(3)
O47D C43D N44D C45D 5.9(14)
C4C C43D N44D C45D 176.3(11)
C43D N44D C45D C48D -140.4(9)
C43D N44D C45D C46D -15.3(10)
N44D C45D C46D O47D 19.1(11)
C48D C45D C46D O47D 143.2(9)
N44D C43D O47D C46D 7.1(16)
C4C C43D O47D C46D -164.9(11)
C45D C46D O47D C43D -16.1(13)
N44D C45D C48D C50D 54.6(10)
C46D C45D C48D C50D -63.9(9)
N44D C45D C48D C49D -68.9(8)
C46D C45D C48D C49D 172.6(7)
C2C C1C O51D C52D 83(2)
C6C C1C O51D C52D -94(2)
O51C C1C O51D C52D -161(13)
C1C O51D C52D C53D 63(3)
O51D C52D C53D C54D -166.3(12)
C23C C22C O63D C64D 87.9(6)
C27C C22C O63D C64D -77.9(5)
O63C C22C O63D C64D 163.4(10)
C22C O63D C64D C65D -179.8(5)
O63D C64D C65D C66D 61.8(8)
O59D C60D C61D C62D -176.9(14)
C20C C15C O59D C60D -69.7(14)
C16C C15C O59D C60D 115.6(13)
O59C C15C O59D C60D 122(4)
C61D C60D O59D C15C -84.9(15)
C13C C8C O55D C56D -86.0(19)
O55C C8C O55D C56D -136(10)
C9C C8C O55D C56D 89.7(18)
C57D C56D O55D C8C 170.3(17)
O55D C56D C57D C58D 77.2(13)
O55A C8A O55B C56B -162(29)
C9A C8A O55B C56B 80(4)
C13A C8A O55B C56B -97(4)
C57B C56B O55B C8A 178(3)
C8A O55A C56A C57A 178(3)
C58A C57A C56A O55A -72(3)
